data_4347891
loop_
_publ_author_name
'Li, Lei-Lei'
'Cao, Gao-Juan'
'Zhao, Jun-Wei'
'He, Huan'
'Yang, Bai-Feng'
'Yang, Guo-Yu'

_publ_section_title
;
 Lanthanide Germanate Cluster Organic Frameworks Based on {Ln8Ge12}
 Clusters: From One-Dimensional Chains to Two-Dimensional Layers and
 Three-Dimensional Frameworks.
;
_journal_issue 11
_journal_name_full 'Inorganic chemistry'
_journal_page_first 5671
_journal_page_last 5683
_journal_paper_doi 10.1021/acs.inorgchem.6b00754
_journal_volume 55
_journal_year 2016
_chemical_formula_moiety 'C36 H28 Gd8 Ge12 O64, 14(O)'
_chemical_formula_sum 'C36 H108 Gd8 Ge12 O78'
_chemical_formula_weight 3918.30
_space_group_crystal_system monoclinic
_space_group_IT_number 14
_space_group_name_Hall '-P 2yn'
_space_group_name_H-M_alt 'P 1 21/n 1'
_atom_sites_solution_hydrogens geom
_atom_sites_solution_primary direct
_atom_sites_solution_secondary difmap
_audit_creation_date 2016-05-04
_audit_creation_method
;
Olex2 1.2
(compiled 2016.02.19 svn.r3266 for OlexSys, GUI svn.r5155)
;
_cell_angle_alpha 90.00
_cell_angle_beta 100.845(2)
_cell_angle_gamma 90.00
_cell_formula_units_Z 2
_cell_length_a 13.2654(2)
_cell_length_b 23.3935(4)
_cell_length_c 15.9730(3)
_cell_measurement_reflns_used 14628
_cell_measurement_temperature 293(2)
_cell_measurement_theta_max 29.5113
_cell_measurement_theta_min 2.7333
_cell_volume 4868.28(15)
_computing_cell_refinement 'Bruker XSCANS'
_computing_data_collection 'Bruker XSCANS'
_computing_data_reduction 'Bruker SHELXTL'
_computing_molecular_graphics 'Olex2 (Dolomanov et al., 2009)'
_computing_publication_material 'Olex2 (Dolomanov et al., 2009)'
_computing_structure_refinement 'SHELXL-97 (Sheldrick, 2008)'
_computing_structure_solution 'SHELXS-97 (Sheldrick, 2008)'
_diffrn_ambient_temperature 293(2)
_diffrn_detector_area_resol_mean none
_diffrn_measured_fraction_theta_full 0.998
_diffrn_measured_fraction_theta_max 0.998
_diffrn_measurement_device_type 'multiwire proportional'
_diffrn_measurement_method 'phi and omega scans'
_diffrn_radiation_monochromator graphite
_diffrn_radiation_type MoK\a
_diffrn_radiation_wavelength 0.71073
_diffrn_reflns_av_R_equivalents 0.0573
_diffrn_reflns_av_unetI/netI 0.0431
_diffrn_reflns_limit_h_max 15
_diffrn_reflns_limit_h_min -15
_diffrn_reflns_limit_k_max 27
_diffrn_reflns_limit_k_min -26
_diffrn_reflns_limit_l_max 18
_diffrn_reflns_limit_l_min -18
_diffrn_reflns_number 31939
_diffrn_reflns_theta_full 25.00
_diffrn_reflns_theta_max 25.00
_diffrn_reflns_theta_min 2.74
_diffrn_source 'fine-focus sealed tube'
_diffrn_standards_decay_% none
_diffrn_standards_interval_count none
_diffrn_standards_interval_time none
_diffrn_standards_number none
_exptl_absorpt_coefficient_mu 9.119
_exptl_absorpt_correction_T_max 0.4337
_exptl_absorpt_correction_T_min 0.1773
_exptl_absorpt_correction_type multi-scan
_exptl_absorpt_process_details sadabs
_exptl_crystal_colour colourless
_exptl_crystal_colour_primary colourless
_exptl_crystal_density_diffrn 2.673
_exptl_crystal_density_method 'not measured'
_exptl_crystal_description block
_exptl_crystal_F_000 3688
_exptl_crystal_size_max 0.29
_exptl_crystal_size_mid 0.13
_exptl_crystal_size_min 0.11
_refine_diff_density_max 2.580
_refine_diff_density_min -1.627
_refine_diff_density_rms 0.249
_refine_ls_extinction_method none
_refine_ls_goodness_of_fit_ref 1.053
_refine_ls_hydrogen_treatment constr
_refine_ls_matrix_type full
_refine_ls_number_parameters 710
_refine_ls_number_reflns 8557
_refine_ls_number_restraints 2892
_refine_ls_restrained_S_all 0.992
_refine_ls_R_factor_all 0.0532
_refine_ls_R_factor_gt 0.0451
_refine_ls_shift/su_max 0.001
_refine_ls_shift/su_mean 0.000
_refine_ls_structure_factor_coef Fsqd
_refine_ls_weighting_details 'calc w=1/[\s^2^(Fo^2^)+(0.0600P)^2^+68.3549P] where P=(Fo^2^+2Fc^2^)/3'
_refine_ls_weighting_scheme calc
_refine_ls_wR_factor_gt 0.1152
_refine_ls_wR_factor_ref 0.1241
_reflns_number_gt 7435
_reflns_number_total 8557
_reflns_threshold_expression >2sigma(I)
_cod_data_source_file ic6b00754_si_006.cif
_cod_data_source_block 5
_cod_original_cell_volume 4868.28(14)
_cod_original_sg_symbol_H-M P2(1)/n
_cod_database_code 4347891
_olex2_refinement_description
;
1. Fixed Uiso
 At 1.2 times of:
  All O(H,H) groups
2. Restrained distances
 C2'-C3 = C5'-C6 = C8'-C9 = C11'-C12 = C14'-C15 = C17'-C18
 1.43 with sigma of 0.01
 C1'-C2' = C4'-C5' = C7'-C8' = C10'-C11' = C13'-C14' = C16'-C17'
 1.5 with sigma of 0.01
 C2-C3 = C5-C6 = C8-C9 = C11-C12 = C14-C15 = C17-C18
 1.43 with sigma of 0.01
 C1-C2 = C4-C5 = C7-C8 = C10-C11 = C13-C14 = C16-C17
 1.5 with sigma of 0.01
 Ge1-C3 = Ge2-C6 = Ge3-C9 = Ge4-C12 = Ge5-C15 = Ge6-C18
 1.94 with sigma of 0.01
3. Uiso/Uaniso restraints and constraints
All non-hydrogen atoms have similar U: within 3.8A with sigma of 0.02 and sigma
for terminal atoms of 0.04
Uanis(C7) = Uanis(C4')
Uanis(C10) = Uanis(C7')
Uanis(C13) = Uanis(C10')
Uanis(O3W) = Uanis(O14')
Uanis(O14) = Uanis(O3W')
4. Others
 Sof(O13')=Sof(O14')=Sof(O3W')=Sof(C1')=Sof(C2')=Sof(C4')=Sof(C5')=Sof(C7')=
 Sof(C8')=Sof(C10')=Sof(C11')=Sof(C13')=Sof(C14')=Sof(C16')=Sof(C17')=1-FVAR(1)
 Sof(O13)=Sof(O14)=Sof(O3W)=Sof(C1)=Sof(C2)=Sof(C4)=Sof(C5)=Sof(C7)=Sof(C8)=
 Sof(C10)=Sof(C11)=Sof(C13)=Sof(C14)=Sof(C16)=Sof(C17)=FVAR(1)
5.a Riding coordinates:
 O1W(H1A,H1B), O2W(H2A,H2B), O4W(H4A,H4B), O5W(H5A,H5B), O6W(H6A,H6B), O7W(H7A,
 H7B), O8W(H8A,H8B)
;
_olex2_submission_special_instructions 'No special instructions were received'

loop_
_space_group_symop_id
_space_group_symop_operation_xyz
1 'x, y, z'
2 '-x+1/2, y+1/2, -z+1/2'
3 '-x, -y, -z'
4 'x-1/2, -y-1/2, z-1/2'

loop_
_atom_site_label
_atom_site_type_symbol
_atom_site_fract_x
_atom_site_fract_y
_atom_site_fract_z
_atom_site_U_iso_or_equiv
_atom_site_adp_type
_atom_site_occupancy
_atom_site_calc_flag
_atom_site_disorder_group
_atom_site_refinement_flags_posn
_atom_site_refinement_flags_adp
Gd1 Gd 0.59405(3) 0.493150(17) 0.28503(3) 0.02015(12) Uani 1 d . . U
Gd2 Gd 0.78751(3) 0.471818(17) 0.49419(3) 0.01947(12) Uani 1 d . . U
Gd3 Gd 0.30753(3) 0.521585(18) 0.29302(3) 0.02067(12) Uani 1 d . . U
Gd4 Gd 0.44405(3) 0.321058(18) 0.48729(3) 0.02410(12) Uani 1 d . . U
Ge1 Ge 0.22173(7) 0.39592(4) 0.38935(6) 0.0250(2) Uani 1 d . D U
Ge2 Ge 0.40971(9) 0.38054(4) 0.28800(6) 0.0323(2) Uani 1 d . D U
Ge3 Ge 0.64408(9) 0.35517(4) 0.38368(9) 0.0441(3) Uani 1 d . D U
Ge4 Ge 0.69076(8) 0.34898(4) 0.59000(9) 0.0457(3) Uani 1 d . D U
Ge5 Ge 0.50501(8) 0.36561(4) 0.69482(6) 0.0314(2) Uani 1 d . D U
Ge6 Ge 0.27031(7) 0.38888(4) 0.59873(6) 0.0235(2) Uani 1 d . D U
O1 O 0.3282(5) 0.3577(3) 0.3606(4) 0.0299(13) Uani 1 d . . U
O2 O 0.2493(5) 0.3640(3) 0.4922(4) 0.0308(13) Uani 1 d . . U
O3 O 0.3874(5) 0.3482(3) 0.6219(4) 0.0294(13) Uani 1 d . . U
O4 O 0.5704(5) 0.3302(3) 0.6204(4) 0.0333(13) Uani 1 d . . U
O5 O 0.6337(5) 0.3253(3) 0.4855(5) 0.0366(14) Uani 1 d . . U
O6 O 0.5086(5) 0.3382(3) 0.3491(4) 0.0324(13) Uani 1 d . . U
O7 O 0.2490(4) 0.4687(2) 0.3997(4) 0.0251(12) Uani 1 d . . U
O8 O 0.2952(5) 0.4615(2) 0.6024(4) 0.0258(12) Uani 1 d . . U
O9 O 0.5270(4) 0.4386(2) 0.6912(4) 0.0255(12) Uani 1 d . . U
O10 O 0.7010(5) 0.4227(3) 0.5875(4) 0.0288(13) Uani 1 d . . U
O11 O 0.6585(5) 0.4289(3) 0.3932(4) 0.0276(12) Uani 1 d . . U
O12 O 0.4381(5) 0.4522(3) 0.3054(4) 0.0270(12) Uani 1 d . . U
O13 O 0.0748(10) 0.4484(6) 0.4557(9) 0.032(2) Uani 0.502(5) d . . U
O14 O -0.0896(12) 0.4683(6) 0.4006(11) 0.0324(19) Uani 0.502(5) d . . U
O15 O 0.3595(6) 0.4132(3) 0.7677(5) 0.0434(15) Uani 1 d . . U
O16 O 0.3047(7) 0.3916(4) 0.8869(6) 0.063(2) Uani 1 d . . U
O17 O 0.7063(5) 0.3778(3) 0.7538(5) 0.0435(16) Uani 1 d . . U
O18 O 0.7962(6) 0.3430(4) 0.8712(6) 0.058(2) Uani 1 d . . U
O19 O 0.8197(5) 0.3685(3) 0.4871(5) 0.0436(15) Uani 1 d . . U
O20 O 0.9620(6) 0.3266(3) 0.4846(7) 0.062(2) Uani 1 d . . U
O21 O 0.5856(6) 0.3954(3) 0.2209(5) 0.0420(15) Uani 1 d . . U
O22 O 0.6131(8) 0.3568(4) 0.1026(6) 0.067(2) Uani 1 d . . U
O23 O 0.2327(6) 0.4315(3) 0.2319(5) 0.0487(17) Uani 1 d . . U
O24 O 0.1220(8) 0.4223(4) 0.1128(6) 0.068(2) Uani 1 d . . U
O13' O 0.0918(10) 0.4438(5) 0.5350(9) 0.031(2) Uani 0.498(5) d 2 . U
O14' O -0.0465(11) 0.4314(6) 0.5879(10) 0.028(2) Uani 0.498(5) d 2 . U
O1W O 0.7624(6) 0.4759(4) 0.2443(6) 0.061(2) Uani 1 d . . U
H1A H 0.8095 0.4711 0.2873 0.073 Uiso 1 d . R .
H1B H 0.7739 0.4546 0.2044 0.073 Uiso 1 d . R .
O2W O 0.5156(9) 0.4982(5) 0.1328(6) 0.082(3) Uani 1 d . . U
H2A H 0.4530 0.5037 0.1331 0.099 Uiso 1 d . R .
H2B H 0.5248 0.4975 0.0817 0.099 Uiso 1 d . R .
O3W O 0.9539(11) 0.4605(6) 0.5913(10) 0.028(2) Uani 0.502(5) d 1 . U
O3W' O 0.9091(12) 0.4414(6) 0.3955(11) 0.0324(19) Uani 0.498(5) d 2 . U
O4W O 0.2832(9) 0.5271(6) 0.1361(6) 0.091(3) Uani 1 d . . U
H4A H 0.3350 0.5266 0.1126 0.109 Uiso 1 d . R .
H4B H 0.2596 0.5593 0.1457 0.109 Uiso 1 d . R .
O5W O 0.1235(5) 0.5417(4) 0.2608(5) 0.0477(18) Uani 1 d . . U
H5A H 0.0913 0.5405 0.3018 0.057 Uiso 1 d . R .
H5B H 0.0815 0.5371 0.2145 0.057 Uiso 1 d . R .
O6W O 0.4782(5) 0.4239(3) 0.4938(4) 0.0285(13) Uani 1 d . . U
H6A H 0.4941 0.4434 0.5388 0.034 Uiso 1 d . R .
H6B H 0.4747 0.4460 0.4515 0.034 Uiso 1 d . R .
O7W O 0.3172(5) 0.2489(3) 0.4817(5) 0.0380(16) Uani 1 d . . U
H7A H 0.3188 0.2213 0.4483 0.046 Uiso 1 d . R .
H7B H 0.2573 0.2516 0.4917 0.046 Uiso 1 d . R .
O8W O 0.5134(6) 0.2281(3) 0.4795(6) 0.059(2) Uani 1 d . . U
H8A H 0.4809 0.1993 0.4912 0.071 Uiso 1 d . R .
H8B H 0.5741 0.2180 0.4791 0.071 Uiso 1 d . R .
O9W O 0.1214(6) 0.2448(4) 0.5066(6) 0.059(2) Uani 1 d . . U
O10W O 0.0119(11) 0.5320(6) 0.1018(9) 0.115(4) Uani 1 d . . U
O11W O 0.0496(10) 0.6226(7) 0.9746(11) 0.135(5) Uani 1 d . . U
O12W O 0.2108(14) 0.5868(8) 0.9081(14) 0.164(5) Uani 1 d . . U
O13W O 0.2100(14) 0.4823(8) 0.9528(13) 0.146(4) Uani 1 d . . U
O14W O 0.1975(12) 0.3305(7) 0.9915(11) 0.130(4) Uani 1 d . . U
O15W O 0.4808(11) 0.4248(6) 0.9943(9) 0.108(3) Uani 1 d . . U
C1 C -0.0057(14) 0.4432(7) 0.3948(10) 0.029(3) Uani 0.502(5) d 1 D U
C2 C 0.0087(12) 0.4064(7) 0.3198(11) 0.035(3) Uani 0.502(5) d 1 D U
C3 C 0.0934(6) 0.3655(4) 0.3261(6) 0.0375(19) Uani 1 d . D U
C4 C 0.1957(17) 0.4085(8) 0.1558(15) 0.044(3) Uani 0.502(5) d 1 D U
C5 C 0.2573(10) 0.3557(8) 0.1428(15) 0.050(3) Uani 0.502(5) d 1 D U
C6 C 0.3688(8) 0.3512(5) 0.1727(5) 0.0423(19) Uani 1 d . D U
C7 C 0.6209(17) 0.3542(8) 0.1780(13) 0.041(2) Uani 0.502(5) d 1 D U
C8 C 0.6765(17) 0.3068(9) 0.2328(9) 0.053(3) Uani 0.502(5) d 1 D U
C9 C 0.7285(8) 0.3083(5) 0.3223(7) 0.050(2) Uani 1 d . D U
C10 C 0.8842(16) 0.3274(8) 0.5079(13) 0.037(2) Uani 0.502(5) d 1 D U
C11 C 0.8632(15) 0.2871(8) 0.5775(11) 0.049(3) Uani 0.502(5) d 1 D U
C12 C 0.8031(7) 0.2997(4) 0.6440(7) 0.046(2) Uani 1 d . D U
C13 C 0.7178(14) 0.3416(8) 0.8157(14) 0.040(2) Uani 0.502(5) d 1 D U
C14 C 0.6269(9) 0.3027(8) 0.8165(15) 0.048(3) Uani 0.502(5) d 1 D U
C15 C 0.5200(8) 0.3218(5) 0.8001(6) 0.047(2) Uani 1 d . D U
C16 C 0.2886(18) 0.3923(10) 0.8031(15) 0.054(3) Uani 0.502(5) d 1 D U
C17 C 0.2094(18) 0.3541(10) 0.7504(8) 0.055(3) Uani 0.502(5) d 1 D U
C18 C 0.1693(7) 0.3578(4) 0.6603(6) 0.0370(18) Uani 1 d . D U
C1' C 0.1507(16) 0.4075(9) 0.1923(13) 0.040(3) Uani 0.498(5) d 2 D U
C2' C 0.0799(17) 0.3719(11) 0.2348(8) 0.054(3) Uani 0.498(5) d 2 D U
C4' C 0.5631(15) 0.3588(9) 0.1594(15) 0.041(2) Uani 0.498(5) d 2 D U
C5' C 0.4621(11) 0.3266(8) 0.1497(15) 0.047(3) Uani 0.498(5) d 2 D U
C7' C 0.8754(15) 0.3255(8) 0.4588(14) 0.037(2) Uani 0.498(5) d 2 D U
C8' C 0.8178(13) 0.2893(8) 0.3861(12) 0.051(3) Uani 0.498(5) d 2 D U
C10' C 0.7734(17) 0.3372(8) 0.7920(13) 0.040(2) Uani 0.498(5) d 2 D U
C11' C 0.8077(18) 0.2917(9) 0.7359(8) 0.051(3) Uani 0.498(5) d 2 D U
C13' C 0.3618(16) 0.3784(8) 0.8334(14) 0.041(3) Uani 0.498(5) d 2 D U
C14' C 0.4261(14) 0.3248(9) 0.8355(16) 0.057(3) Uani 0.498(5) d 2 D U
C16' C 0.0384(13) 0.4358(7) 0.5933(10) 0.027(3) Uani 0.498(5) d 2 D U
C17' C 0.0861(12) 0.3973(7) 0.6659(11) 0.033(3) Uani 0.498(5) d 2 D U

loop_
_atom_site_aniso_label
_atom_site_aniso_U_11
_atom_site_aniso_U_22
_atom_site_aniso_U_33
_atom_site_aniso_U_23
_atom_site_aniso_U_13
_atom_site_aniso_U_12
Gd1 0.0201(2) 0.0161(2) 0.0245(2) -0.00255(16) 0.00481(16) -0.00075(16)
Gd2 0.0178(2) 0.0148(2) 0.0257(2) -0.00248(16) 0.00385(16) 0.00113(15)
Gd3 0.0196(2) 0.0173(2) 0.0249(2) -0.00235(16) 0.00385(17) -0.00007(16)
Gd4 0.0246(2) 0.0169(2) 0.0303(2) -0.00389(17) 0.00396(18) -0.00128(17)
Ge1 0.0230(5) 0.0163(5) 0.0330(5) 0.0057(4) -0.0018(4) -0.0050(4)
Ge2 0.0537(6) 0.0185(5) 0.0287(5) -0.0091(4) 0.0177(5) -0.0160(4)
Ge3 0.0409(6) 0.0180(5) 0.0849(9) -0.0221(5) 0.0414(6) -0.0117(4)
Ge4 0.0227(5) 0.0143(5) 0.0912(9) -0.0173(5) -0.0119(5) 0.0059(4)
Ge5 0.0470(6) 0.0134(5) 0.0288(5) 0.0004(4) -0.0054(4) 0.0066(4)
Ge6 0.0288(5) 0.0128(4) 0.0320(5) 0.0032(4) 0.0134(4) 0.0023(4)
O1 0.036(3) 0.023(3) 0.033(3) -0.002(2) 0.011(2) -0.008(2)
O2 0.043(3) 0.019(3) 0.031(3) 0.004(2) 0.008(3) -0.003(2)
O3 0.034(3) 0.016(3) 0.037(3) 0.001(2) 0.007(2) 0.004(2)
O4 0.033(3) 0.020(3) 0.045(3) -0.007(3) 0.002(3) 0.006(2)
O5 0.032(3) 0.019(3) 0.061(3) -0.013(3) 0.015(3) -0.001(2)
O6 0.036(3) 0.018(3) 0.046(3) -0.007(2) 0.015(3) -0.006(2)
O7 0.027(3) 0.016(3) 0.032(3) -0.004(2) 0.005(2) 0.001(2)
O8 0.032(3) 0.014(3) 0.032(3) 0.001(2) 0.006(2) -0.003(2)
O9 0.023(3) 0.016(3) 0.038(3) 0.000(2) 0.009(2) -0.001(2)
O10 0.029(3) 0.016(3) 0.044(3) -0.003(2) 0.014(2) 0.001(2)
O11 0.029(3) 0.016(3) 0.037(3) -0.002(2) 0.003(2) 0.000(2)
O12 0.028(3) 0.015(3) 0.040(3) -0.005(2) 0.012(2) -0.003(2)
O13 0.031(4) 0.025(4) 0.042(4) -0.003(4) 0.007(4) 0.001(4)
O14 0.030(3) 0.025(5) 0.044(4) 0.000(5) 0.011(3) -0.001(5)
O15 0.053(3) 0.035(3) 0.046(3) 0.006(3) 0.020(3) -0.009(3)
O16 0.069(4) 0.063(4) 0.063(4) 0.000(4) 0.028(4) -0.006(4)
O17 0.043(3) 0.027(3) 0.054(4) 0.022(3) -0.008(3) -0.001(3)
O18 0.059(4) 0.048(4) 0.059(4) 0.019(4) -0.010(4) -0.005(4)
O19 0.034(3) 0.021(3) 0.078(4) 0.003(3) 0.015(3) 0.004(3)
O20 0.042(4) 0.033(4) 0.113(5) -0.002(4) 0.023(4) 0.007(3)
O21 0.053(3) 0.029(3) 0.047(3) -0.013(3) 0.018(3) -0.001(3)
O22 0.084(5) 0.058(5) 0.068(5) -0.014(4) 0.034(4) -0.011(4)
O23 0.044(3) 0.037(3) 0.056(4) -0.021(3) -0.010(3) 0.001(3)
O24 0.076(5) 0.061(5) 0.061(4) -0.009(4) -0.005(4) -0.008(4)
O13' 0.031(4) 0.023(4) 0.040(4) 0.002(4) 0.008(4) -0.001(4)
O14' 0.024(3) 0.025(5) 0.036(4) 0.001(5) 0.009(3) 0.002(5)
O1W 0.047(5) 0.067(6) 0.071(5) -0.028(5) 0.021(4) -0.009(4)
O2W 0.114(7) 0.086(7) 0.038(5) 0.002(5) -0.009(5) -0.020(6)
O3W 0.024(3) 0.025(5) 0.036(4) 0.001(5) 0.009(3) 0.002(5)
O3W' 0.030(3) 0.025(5) 0.044(4) 0.000(5) 0.011(3) -0.001(5)
O4W 0.083(6) 0.144(9) 0.046(5) -0.005(6) 0.012(5) 0.013(6)
O5W 0.034(4) 0.068(5) 0.040(4) 0.003(4) 0.005(3) 0.005(4)
O6W 0.031(3) 0.019(3) 0.034(3) -0.006(3) 0.004(3) 0.000(2)
O7W 0.031(3) 0.024(3) 0.061(4) -0.011(3) 0.014(3) -0.004(3)
O8W 0.041(4) 0.028(4) 0.115(7) 0.006(4) 0.032(4) 0.005(3)
O9W 0.050(4) 0.044(5) 0.094(6) 0.015(4) 0.036(4) 0.014(4)
O10W 0.118(7) 0.117(8) 0.102(7) -0.002(7) 0.002(7) 0.000(7)
O11W 0.089(8) 0.122(10) 0.184(12) -0.095(10) 0.002(8) 0.016(8)
O12W 0.132(10) 0.138(11) 0.232(13) -0.053(10) 0.060(10) -0.002(9)
O13W 0.140(8) 0.120(8) 0.181(8) -0.011(7) 0.038(7) -0.008(7)
O14W 0.132(8) 0.113(8) 0.145(9) 0.003(8) 0.032(8) -0.015(7)
O15W 0.116(6) 0.096(6) 0.108(6) 0.012(6) 0.011(6) -0.003(6)
C1 0.028(5) 0.023(5) 0.035(5) 0.002(5) 0.004(5) -0.004(5)
C2 0.035(5) 0.029(5) 0.041(5) -0.006(5) 0.005(5) 0.000(5)
C3 0.033(4) 0.034(4) 0.041(4) 0.002(4) -0.004(3) -0.010(3)
C4 0.047(5) 0.035(5) 0.047(5) -0.007(5) 0.001(5) 0.000(5)
C5 0.062(6) 0.038(6) 0.049(6) -0.013(6) 0.006(6) -0.004(6)
C6 0.057(4) 0.034(4) 0.038(4) -0.017(3) 0.015(4) -0.008(4)
C7 0.050(4) 0.030(4) 0.047(4) -0.010(3) 0.022(4) -0.007(4)
C8 0.057(6) 0.039(6) 0.068(6) -0.009(6) 0.023(6) -0.002(6)
C9 0.047(4) 0.036(4) 0.071(4) -0.018(4) 0.024(4) -0.001(4)
C10 0.028(3) 0.020(3) 0.065(4) -0.005(4) 0.015(4) 0.001(3)
C11 0.038(6) 0.030(6) 0.077(6) 0.008(6) 0.004(6) 0.001(5)
C12 0.035(4) 0.033(4) 0.066(4) -0.003(4) -0.001(4) 0.011(3)
C13 0.039(4) 0.026(4) 0.049(4) 0.005(4) -0.003(4) 0.001(4)
C14 0.051(6) 0.036(6) 0.052(6) 0.014(6) -0.002(6) -0.005(6)
C15 0.050(4) 0.038(4) 0.048(4) 0.015(4) 0.002(4) 0.002(4)
C16 0.063(5) 0.044(5) 0.058(5) 0.003(5) 0.018(5) -0.006(5)
C17 0.060(6) 0.048(6) 0.056(6) 0.003(5) 0.012(5) -0.013(5)
C18 0.040(4) 0.031(4) 0.046(4) 0.008(3) 0.023(3) -0.003(3)
C1' 0.044(5) 0.033(5) 0.040(5) -0.004(5) -0.001(5) -0.006(5)
C2' 0.053(6) 0.051(6) 0.053(6) -0.001(6) -0.004(6) -0.016(6)
C4' 0.050(4) 0.030(4) 0.047(4) -0.010(3) 0.022(4) -0.007(4)
C5' 0.059(6) 0.037(6) 0.047(6) -0.007(6) 0.014(6) -0.013(6)
C7' 0.028(3) 0.020(3) 0.065(4) -0.005(4) 0.015(4) 0.001(3)
C8' 0.047(6) 0.033(6) 0.077(6) -0.011(6) 0.021(6) -0.003(5)
C10' 0.039(4) 0.026(4) 0.049(4) 0.005(4) -0.003(4) 0.001(4)
C11' 0.048(6) 0.034(6) 0.065(6) -0.001(6) -0.008(6) 0.006(6)
C13' 0.048(5) 0.033(5) 0.046(5) 0.004(5) 0.017(5) -0.005(5)
C14' 0.066(6) 0.042(6) 0.061(6) 0.011(6) 0.006(6) 0.004(6)
C16' 0.028(5) 0.021(5) 0.035(5) -0.003(5) 0.012(5) -0.005(5)
C17' 0.038(5) 0.023(5) 0.041(5) 0.007(5) 0.014(5) -0.003(5)

loop_
_atom_type_symbol
_atom_type_description
_atom_type_scat_dispersion_real
_atom_type_scat_dispersion_imag
_atom_type_scat_source
H H 0.0000 0.0000 'International Tables Vol C Tables 4.2.6.8 and 6.1.1.4'
C C 0.0033 0.0016 'International Tables Vol C Tables 4.2.6.8 and 6.1.1.4'
O O 0.0106 0.0060 'International Tables Vol C Tables 4.2.6.8 and 6.1.1.4'
Ge Ge 0.1547 1.8001 'International Tables Vol C Tables 4.2.6.8 and 6.1.1.4'
Gd Gd -0.1653 3.9035 'International Tables Vol C Tables 4.2.6.8 and 6.1.1.4'

loop_
_geom_angle_atom_site_label_1
_geom_angle_atom_site_label_2
_geom_angle_atom_site_label_3
_geom_angle
_geom_angle_site_symmetry_1
_geom_angle_site_symmetry_3
Gd2 Gd1 Gd3 119.418(14) . .
O8 Gd1 Gd2 34.33(14) 3_666 .
O8 Gd1 Gd3 111.86(15) 3_666 .
O8 Gd1 O12 121.1(2) 3_666 .
O8 Gd1 O15 72.6(2) 3_666 3_666
O8 Gd1 O21 134.4(2) 3_666 .
O8 Gd1 O1W 79.0(3) 3_666 .
O8 Gd1 O2W 145.3(3) 3_666 .
O9 Gd1 Gd2 108.24(15) 3_666 .
O9 Gd1 Gd3 34.33(14) 3_666 .
O9 Gd1 O8 85.3(2) 3_666 3_666
O9 Gd1 O12 67.0(2) 3_666 .
O9 Gd1 O15 70.9(2) 3_666 3_666
O9 Gd1 O21 135.2(2) 3_666 .
O9 Gd1 O1W 146.4(3) 3_666 .
O9 Gd1 O2W 87.3(3) 3_666 .
O11 Gd1 Gd2 34.82(15) . .
O11 Gd1 Gd3 108.15(15) . .
O11 Gd1 O8 68.5(2) . 3_666
O11 Gd1 O9 119.1(2) . 3_666
O11 Gd1 O12 81.1(2) . .
O11 Gd1 O15 138.3(2) . 3_666
O11 Gd1 O21 72.3(2) . .
O11 Gd1 O1W 82.3(3) . .
O11 Gd1 O2W 142.4(3) . .
O12 Gd1 Gd2 106.69(16) . .
O12 Gd1 Gd3 34.47(15) . .
O12 Gd1 O15 133.6(2) . 3_666
O12 Gd1 O21 73.2(2) . .
O12 Gd1 O1W 146.0(2) . .
O12 Gd1 O2W 86.4(3) . .
O15 Gd1 Gd2 104.09(18) 3_666 .
O15 Gd1 Gd3 99.66(18) 3_666 .
O15 Gd1 O21 131.9(2) 3_666 .
O15 Gd1 O1W 76.1(3) 3_666 .
O21 Gd1 Gd2 102.04(18) . .
O21 Gd1 Gd3 101.61(17) . .
O1W Gd1 Gd2 73.7(2) . .
O1W Gd1 Gd3 166.9(2) . .
O1W Gd1 O21 73.5(3) . .
O2W Gd1 Gd2 162.6(3) . .
O2W Gd1 Gd3 77.9(3) . .
O2W Gd1 O15 72.9(3) . 3_666
O2W Gd1 O21 70.2(3) . .
O2W Gd1 O1W 89.0(4) . .
O7 Gd2 Gd1 111.17(15) 3_666 .
O7 Gd2 O8 86.8(2) 3_666 3_666
O7 Gd2 O10 68.5(2) 3_666 .
O7 Gd2 O11 122.4(2) 3_666 .
O7 Gd2 O13 65.1(3) 3_666 3_666
O7 Gd2 O14 137.2(4) 3_666 1_655
O7 Gd2 O19 133.4(2) 3_666 .
O7 Gd2 O13' 84.1(3) 3_666 3_666
O7 Gd2 O14' 93.9(4) 3_666 1_655
O7 Gd2 O3W 83.7(4) 3_666 .
O7 Gd2 O3W' 149.5(4) 3_666 .
O8 Gd2 Gd1 34.86(15) 3_666 .
O8 Gd2 O10 121.7(2) 3_666 .
O8 Gd2 O11 68.7(2) 3_666 .
O8 Gd2 O13 86.5(3) 3_666 3_666
O8 Gd2 O14 84.3(4) 3_666 1_655
O8 Gd2 O19 134.0(2) 3_666 .
O8 Gd2 O13' 66.8(3) 3_666 3_666
O8 Gd2 O14' 150.7(4) 3_666 1_655
O8 Gd2 O3W 138.3(4) 3_666 .
O8 Gd2 O3W' 93.0(4) 3_666 .
O10 Gd2 Gd1 106.83(16) . .
O10 Gd2 O13 123.3(3) . 3_666
O10 Gd2 O14 147.7(4) . 1_655
O10 Gd2 O19 70.0(2) . .
O10 Gd2 O13' 149.8(3) . 3_666
O10 Gd2 O14' 85.3(4) . 1_655
O10 Gd2 O3W 92.0(4) . .
O10 Gd2 O3W' 134.1(4) . .
O11 Gd2 Gd1 34.51(15) . .
O11 Gd2 O10 81.2(2) . .
O11 Gd2 O13 152.7(3) . 3_666
O11 Gd2 O14 92.8(4) . 1_655
O11 Gd2 O19 70.0(2) . .
O11 Gd2 O13' 125.9(3) . 3_666
O11 Gd2 O14' 132.1(4) . 1_655
O11 Gd2 O3W 147.1(4) . .
O11 Gd2 O3W' 85.4(4) . .
O13 Gd2 Gd1 119.0(3) 3_666 .
O13 Gd2 O13' 27.4(4) 3_666 3_666
O14 Gd2 Gd1 83.4(4) 1_655 .
O14 Gd2 O13 72.6(5) 1_655 3_666
O14 Gd2 O19 78.1(4) 1_655 .
O14 Gd2 O13' 54.0(5) 1_655 3_666
O14 Gd2 O14' 75.3(5) 1_655 1_655
O14 Gd2 O3W 75.9(5) 1_655 .
O14 Gd2 O3W' 14.3(4) 1_655 .
O19 Gd2 Gd1 100.41(19) . .
O19 Gd2 O13 126.5(3) . 3_666
O19 Gd2 O13' 127.7(3) . 3_666
O19 Gd2 O14' 62.2(4) . 1_655
O19 Gd2 O3W 77.4(4) . .
O19 Gd2 O3W' 64.1(4) . .
O13' Gd2 Gd1 94.4(3) 3_666 .
O14' Gd2 Gd1 154.6(3) 1_655 .
O14' Gd2 O13 67.5(4) 1_655 3_666
O14' Gd2 O13' 84.1(4) 1_655 3_666
O3W Gd2 Gd1 159.2(3) . .
O3W Gd2 O13 52.8(5) . 3_666
O3W Gd2 O13' 71.9(4) . 3_666
O3W Gd2 O14' 15.2(4) . 1_655
O3W Gd2 O3W' 76.3(5) . .
O3W' Gd2 Gd1 84.0(4) . .
O3W' Gd2 O13 84.4(4) . 3_666
O3W' Gd2 O13' 68.0(4) . 3_666
O3W' Gd2 O14' 71.9(5) . 1_655
Gd2 Gd3 Gd1 121.441(13) 3_666 .
O7 Gd3 Gd1 113.07(14) . .
O7 Gd3 Gd2 34.22(14) . 3_666
O7 Gd3 O9 124.0(2) . 3_666
O7 Gd3 O12 85.1(2) . .
O7 Gd3 O17 134.9(2) . 3_666
O7 Gd3 O23 70.9(3) . .
O7 Gd3 O4W 139.9(3) . .
O7 Gd3 O5W 78.5(2) . .
O9 Gd3 Gd1 34.21(14) 3_666 .
O9 Gd3 Gd2 110.09(15) 3_666 3_666
O9 Gd3 O12 66.9(2) 3_666 .
O9 Gd3 O17 70.7(2) 3_666 3_666
O9 Gd3 O23 133.0(2) 3_666 .
O9 Gd3 O4W 91.7(3) 3_666 .
O9 Gd3 O5W 145.1(2) 3_666 .
O10 Gd3 Gd1 108.73(15) 3_666 .
O10 Gd3 Gd2 34.84(15) 3_666 3_666
O10 Gd3 O7 68.2(2) 3_666 .
O10 Gd3 O9 83.0(2) 3_666 3_666
O10 Gd3 O12 117.7(2) 3_666 .
O10 Gd3 O17 72.7(2) 3_666 3_666
O10 Gd3 O23 136.7(3) 3_666 .
O10 Gd3 O4W 141.7(4) 3_666 .
O10 Gd3 O5W 82.2(2) 3_666 .
O12 Gd3 Gd1 34.50(14) . .
O12 Gd3 Gd2 108.18(15) . 3_666
O12 Gd3 O17 134.0(2) . 3_666
O12 Gd3 O23 71.2(2) . .
O12 Gd3 O4W 94.3(3) . .
O12 Gd3 O5W 147.2(2) . .
O17 Gd3 Gd1 99.83(17) 3_666 .
O17 Gd3 Gd2 102.2(2) 3_666 3_666
O17 Gd3 O4W 69.8(4) 3_666 .
O23 Gd3 Gd1 99.50(18) . .
O23 Gd3 Gd2 102.2(2) . 3_666
O23 Gd3 O17 134.3(3) . 3_666
O23 Gd3 O4W 71.0(4) . .
O4W Gd3 Gd1 85.3(3) . .
O4W Gd3 Gd2 153.3(3) . 3_666
O5W Gd3 Gd1 166.15(18) . .
O5W Gd3 Gd2 72.39(18) . 3_666
O5W Gd3 O17 74.8(3) . 3_666
O5W Gd3 O23 76.6(3) . .
O5W Gd3 O4W 80.9(3) . .
Ge2 Gd4 Ge4 108.34(3) . .
Ge5 Gd4 Ge2 137.91(3) . .
Ge5 Gd4 Ge4 56.60(3) . .
O1 Gd4 Ge2 30.50(14) . .
O1 Gd4 Ge4 136.01(14) . .
O1 Gd4 Ge5 133.57(15) . .
O1 Gd4 O2 57.14(19) . .
O1 Gd4 O3 112.3(2) . .
O1 Gd4 O4 154.5(2) . .
O1 Gd4 O5 116.6(2) . .
O1 Gd4 O6 59.4(2) . .
O2 Gd4 Ge2 85.29(13) . .
O2 Gd4 Ge4 136.29(13) . .
O2 Gd4 Ge5 85.09(13) . .
O3 Gd4 Ge2 133.65(14) . .
O3 Gd4 Ge4 87.38(15) . .
O3 Gd4 Ge5 30.77(15) . .
O3 Gd4 O2 56.76(19) . .
O3 Gd4 O5 117.6(2) . .
O3 Gd4 O6 156.1(2) . .
O4 Gd4 Ge2 135.97(16) . .
O4 Gd4 Ge4 30.32(16) . .
O4 Gd4 Ge5 30.36(15) . .
O4 Gd4 O2 115.4(2) . .
O4 Gd4 O3 59.9(2) . .
O4 Gd4 O5 59.1(2) . .
O4 Gd4 O6 116.8(2) . .
O5 Gd4 Ge2 86.10(17) . .
O5 Gd4 Ge4 30.23(16) . .
O5 Gd4 Ge5 86.84(16) . .
O5 Gd4 O2 156.62(19) . .
O5 Gd4 O6 59.0(2) . .
O6 Gd4 Ge2 30.41(15) . .
O6 Gd4 Ge4 86.47(15) . .
O6 Gd4 Ge5 137.31(14) . .
O6 Gd4 O2 115.6(2) . .
O6W Gd4 Ge2 68.34(15) . .
O6W Gd4 Ge4 68.96(14) . .
O6W Gd4 Ge5 69.62(15) . .
O6W Gd4 O1 76.9(2) . .
O6W Gd4 O2 79.03(19) . .
O6W Gd4 O3 78.3(2) . .
O6W Gd4 O4 77.7(2) . .
O6W Gd4 O5 77.6(2) . .
O6W Gd4 O6 78.0(2) . .
O7W Gd4 Ge2 106.53(18) . .
O7W Gd4 Ge4 139.30(18) . .
O7W Gd4 Ge5 106.83(18) . .
O7W Gd4 O1 83.6(2) . .
O7W Gd4 O2 66.6(2) . .
O7W Gd4 O3 83.5(2) . .
O7W Gd4 O4 117.2(2) . .
O7W Gd4 O5 136.8(2) . .
O7W Gd4 O6 115.6(2) . .
O7W Gd4 O6W 145.6(2) . .
O7W Gd4 O8W 68.0(2) . .
O8W Gd4 Ge2 108.0(2) . .
O8W Gd4 Ge4 81.7(2) . .
O8W Gd4 Ge5 107.9(2) . .
O8W Gd4 O1 117.8(3) . .
O8W Gd4 O2 134.6(2) . .
O8W Gd4 O3 117.5(3) . .
O8W Gd4 O4 85.2(3) . .
O8W Gd4 O5 68.8(2) . .
O8W Gd4 O6 84.4(3) . .
O8W Gd4 O6W 146.4(2) . .
O1 Ge1 C3 109.8(4) . .
O2 Ge1 O1 89.6(3) . .
O2 Ge1 C3 109.5(4) . .
O7 Ge1 O1 110.4(3) . .
O7 Ge1 O2 108.7(3) . .
O7 Ge1 C3 123.6(3) . .
O1 Ge2 Gd4 43.6(2) . .
O1 Ge2 C6 114.2(4) . .
O6 Ge2 Gd4 46.3(2) . .
O6 Ge2 O1 87.2(3) . .
O6 Ge2 C6 111.6(4) . .
O12 Ge2 Gd4 104.9(2) . .
O12 Ge2 O1 108.8(3) . .
O12 Ge2 O6 109.6(3) . .
O12 Ge2 C6 120.5(4) . .
C6 Ge2 Gd4 134.5(3) . .
O5 Ge3 Gd4 44.3(2) . .
O5 Ge3 O6 87.1(3) . .
O5 Ge3 C9 112.5(4) . .
O6 Ge3 Gd4 45.2(2) . .
O6 Ge3 C9 110.6(4) . .
O11 Ge3 Gd4 105.5(2) . .
O11 Ge3 O5 109.4(3) . .
O11 Ge3 O6 109.2(3) . .
O11 Ge3 C9 122.4(4) . .
C9 Ge3 Gd4 132.1(4) . .
O4 Ge4 Gd4 43.3(2) . .
O4 Ge4 C12 112.1(4) . .
O5 Ge4 Gd4 45.3(2) . .
O5 Ge4 O4 86.2(3) . .
O5 Ge4 C12 112.5(4) . .
O10 Ge4 Gd4 104.5(2) . .
O10 Ge4 O4 109.0(3) . .
O10 Ge4 O5 108.0(3) . .
O10 Ge4 C12 122.9(4) . .
C12 Ge4 Gd4 132.7(3) . .
O3 Ge5 Gd4 44.8(2) . .
O3 Ge5 C15 111.9(4) . .
O4 Ge5 Gd4 43.6(2) . .
O4 Ge5 O3 86.3(3) . .
O4 Ge5 C15 110.1(4) . .
O9 Ge5 Gd4 106.1(2) . .
O9 Ge5 O3 109.3(3) . .
O9 Ge5 O4 109.0(3) . .
O9 Ge5 C15 123.8(4) . .
C15 Ge5 Gd4 130.0(4) . .
O2 Ge6 O3 89.9(3) . .
O2 Ge6 C18 111.3(4) . .
O3 Ge6 C18 110.4(3) . .
O8 Ge6 O2 110.5(3) . .
O8 Ge6 O3 111.2(3) . .
O8 Ge6 C18 119.7(4) . .
Ge1 O1 Gd4 111.2(3) . .
Ge1 O1 Ge2 127.5(4) . .
Ge2 O1 Gd4 106.0(3) . .
Ge1 O2 Gd4 99.0(3) . .
Ge6 O2 Gd4 99.6(3) . .
Ge6 O2 Ge1 135.8(4) . .
Ge5 O3 Gd4 104.4(3) . .
Ge6 O3 Gd4 110.2(3) . .
Ge6 O3 Ge5 128.3(4) . .
Ge4 O4 Gd4 106.4(3) . .
Ge5 O4 Gd4 106.1(3) . .
Ge5 O4 Ge4 128.6(4) . .
Ge3 O5 Gd4 105.8(3) . .
Ge4 O5 Gd4 104.5(3) . .
Ge4 O5 Ge3 129.2(4) . .
Ge2 O6 Gd4 103.3(3) . .
Ge2 O6 Ge3 128.9(4) . .
Ge3 O6 Gd4 104.2(3) . .
Gd2 O7 Gd3 110.9(2) 3_666 .
Ge1 O7 Gd2 126.1(3) . 3_666
Ge1 O7 Gd3 122.5(3) . .
Gd2 O8 Gd1 110.8(2) 3_666 3_666
Ge6 O8 Gd1 123.8(3) . 3_666
Ge6 O8 Gd2 125.1(3) . 3_666
Gd1 O9 Gd3 111.5(2) 3_666 3_666
Ge5 O9 Gd1 122.7(3) . 3_666
Ge5 O9 Gd3 123.1(3) . 3_666
Gd3 O10 Gd2 110.6(2) 3_666 .
Ge4 O10 Gd2 123.5(3) . .
Ge4 O10 Gd3 121.5(3) . 3_666
Gd1 O11 Gd2 110.7(2) . .
Ge3 O11 Gd1 123.8(3) . .
Ge3 O11 Gd2 122.6(3) . .
Gd3 O12 Gd1 111.0(2) . .
Ge2 O12 Gd1 122.9(3) . .
Ge2 O12 Gd3 121.4(3) . .
O13' O13 Gd2 76.6(8) . 3_666
O13' O13 C1 135.5(14) . .
C1 O13 Gd2 135.7(11) . 3_666
O3W' O14 Gd2 96(3) 1_455 1_455
O3W' O14 C1 62(2) 1_455 .
C1 O14 Gd2 139.5(13) . 1_455
C16 O15 Gd1 137.8(13) . 3_666
C16 O15 C13' 47.6(13) . .
C13' O15 Gd1 147.9(11) . 3_666
C13' O16 C16 47.7(14) . .
C13 O17 Gd3 148.4(11) . 3_666
C13 O17 C10' 39.3(11) . .
C10' O17 Gd3 143.6(10) . 3_666
C13 O18 C10' 42.3(12) . .
C10 O19 Gd2 146.5(11) . .
C10 O19 C7' 33.5(11) . .
C7' O19 Gd2 147.4(10) . .
C7' O20 C10 39.1(13) . .
C7 O21 Gd1 152.7(11) . .
C4' O21 Gd1 154.4(12) . .
C4' O21 C7 34.5(11) . .
C7 O22 C4' 37.5(12) . .
C4 O23 Gd3 139.5(12) . .
C1' O23 Gd3 144.6(12) . .
C1' O23 C4 40.7(12) . .
C4 O24 C1' 43.3(14) . .
O13 O13' Gd2 75.9(8) . 3_666
O13 O13' C16' 136.7(14) . .
C16' O13' Gd2 132.2(11) . 3_666
C16' O14' Gd2 138.0(13) . 1_455
O14 O3W' Gd2 70(2) 1_655 .
O13 C1 C2 115.7(15) . .
O14 C1 O13 120.3(14) . .
O14 C1 C2 124.0(15) . .
C3 C2 C1 121.7(14) . .
C2 C3 Ge1 112.5(9) . .
C2' C3 Ge1 114.6(10) . .
C2' C3 C2 85.1(14) . .
O23 C4 C5 109.7(17) . .
O24 C4 O23 124.4(16) . .
O24 C4 C5 125.2(18) . .
C6 C5 C4 123.3(16) . .
C5 C6 Ge2 111.5(10) . .
C5 C6 C5' 142.1(12) . .
C5' C6 Ge2 106.0(10) . .
O21 C7 C8 114.6(17) . .
O22 C7 O21 121.1(15) . .
O22 C7 C8 124.2(17) . .
C9 C8 C7 129.4(17) . .
C8 C9 Ge3 107.0(10) . .
C8 C9 C8' 146.5(13) . .
C8' C9 Ge3 106.4(10) . .
O19 C10 C11 116.5(16) . .
O20 C10 O19 121.1(14) . .
O20 C10 C11 121.3(16) . .
C12 C11 C10 126.9(16) . .
C11 C12 Ge4 105.8(10) . .
C11' C12 Ge4 113.6(10) . .
C11' C12 C11 140.2(13) . .
O17 C13 C14 115.0(16) . .
O18 C13 O17 119.7(13) . .
O18 C13 C14 125.1(17) . .
C15 C14 C13 124.2(15) . .
C14 C15 Ge5 104.7(10) . .
C14 C15 C14' 144.4(14) . .
C14' C15 Ge5 110.6(10) . .
O15 C16 O16 117.4(15) . .
O15 C16 C17 118(2) . .
O16 C16 C17 121.6(18) . .
C18 C17 C16 127.6(18) . .
C17 C18 Ge6 111.5(11) . .
C17 C18 C17' 96.8(14) . .
C17' C18 Ge6 113.4(8) . .
O23 C1' O24 115.5(14) . .
O23 C1' C2' 124.2(17) . .
O24 C1' C2' 119.5(15) . .
C3 C2' C1' 122.8(16) . .
O21 C4' C5' 118.5(17) . .
O22 C4' O21 120.6(14) . .
O22 C4' C5' 119.8(17) . .
C6 C5' C4' 123.3(16) . .
O19 C7' C8' 115.8(16) . .
O20 C7' O19 115.5(14) . .
O20 C7' C8' 127.8(17) . .
C9 C8' C7' 125.5(16) . .
O17 C10' C11' 117.9(16) . .
O18 C10' O17 113.0(14) . .
O18 C10' C11' 129.1(16) . .
C12 C11' C10' 122.8(16) . .
O15 C13' C14' 117.1(17) . .
O16 C13' O15 116.9(14) . .
O16 C13' C14' 125.8(17) . .
C15 C14' C13' 123.3(16) . .
O13' C16' C17' 115.8(15) . .
O14' C16' O13' 130.0(16) . .
O14' C16' C17' 105.9(15) . .
C18 C17' C16' 122.9(13) . .

loop_
_geom_bond_atom_site_label_1
_geom_bond_atom_site_label_2
_geom_bond_distance
_geom_bond_site_symmetry_2
Gd1 Gd2 3.8431(6) .
Gd1 Gd3 3.8843(6) .
Gd1 O8 2.350(6) 3_666
Gd1 O9 2.346(6) 3_666
Gd1 O11 2.327(6) .
Gd1 O12 2.357(6) .
Gd1 O15 2.467(7) 3_666
Gd1 O21 2.501(7) .
Gd1 O1W 2.474(8) .
Gd1 O2W 2.462(9) .
Gd2 O7 2.315(6) 3_666
Gd2 O8 2.319(6) 3_666
Gd2 O10 2.346(6) .
Gd2 O11 2.345(6) .
Gd2 O13 2.629(13) 3_666
Gd2 O14 2.412(16) 1_655
Gd2 O19 2.460(7) .
Gd2 O13' 2.638(13) 3_666
Gd2 O14' 2.596(15) 1_655
Gd2 O3W 2.461(15) .
Gd2 O3W' 2.559(16) .
Gd3 Gd2 3.8442(6) 3_666
Gd3 O7 2.352(6) .
Gd3 O9 2.354(6) 3_666
Gd3 O10 2.331(6) 3_666
Gd3 O12 2.355(6) .
Gd3 O17 2.466(7) 3_666
Gd3 O23 2.453(7) .
Gd3 O4W 2.470(10) .
Gd3 O5W 2.445(7) .
Gd4 Ge2 3.4250(11) .
Gd4 Ge4 3.4363(11) .
Gd4 Ge5 3.4235(11) .
Gd4 O1 2.454(6) .
Gd4 O2 2.787(7) .
Gd4 O3 2.490(6) .
Gd4 O4 2.456(7) .
Gd4 O5 2.523(6) .
Gd4 O6 2.544(7) .
Gd4 O6W 2.447(6) .
Gd4 O7W 2.373(6) .
Gd4 O8W 2.374(8) .
Ge1 O1 1.802(6) .
Ge1 O2 1.779(6) .
Ge1 O7 1.741(6) .
Ge1 C3 1.944(7) .
Ge2 O1 1.808(6) .
Ge2 O6 1.781(7) .
Ge2 O12 1.729(6) .
Ge2 C6 1.945(7) .
Ge3 O5 1.799(8) .
Ge3 O6 1.822(6) .
Ge3 O11 1.739(6) .
Ge3 C9 1.958(7) .
Ge4 O4 1.808(7) .
Ge4 O5 1.787(7) .
Ge4 O10 1.731(6) .
Ge4 C12 1.952(7) .
Ge5 O3 1.809(6) .
Ge5 O4 1.801(7) .
Ge5 O9 1.735(6) .
Ge5 C15 1.947(7) .
Ge6 O2 1.770(6) .
Ge6 O3 1.800(6) .
Ge6 O8 1.730(6) .
Ge6 C18 1.945(7) .
O7 Gd2 2.315(6) 3_666
O8 Gd1 2.350(6) 3_666
O8 Gd2 2.318(6) 3_666
O9 Gd1 2.346(6) 3_666
O9 Gd3 2.354(6) 3_666
O10 Gd3 2.331(6) 3_666
O13 Gd2 2.629(13) 3_666
O13 O13' 1.249(18) .
O13 C1 1.31(2) .
O14 Gd2 2.412(16) 1_455
O14 O3W' 0.634(15) 1_455
O14 C1 1.28(2) .
O15 Gd1 2.467(7) 3_666
O15 C16 1.28(2) .
O15 C13' 1.32(2) .
O16 C16 1.32(2) .
O16 C13' 1.28(2) .
O17 Gd3 2.466(7) 3_666
O17 C13 1.29(2) .
O17 C10' 1.36(2) .
O18 C13 1.23(2) .
O18 C10' 1.25(2) .
O19 C10 1.29(2) .
O19 C7' 1.37(2) .
O20 C10 1.16(2) .
O20 C7' 1.15(2) .
O21 C7 1.32(2) .
O21 C4' 1.29(2) .
O22 C7 1.19(2) .
O22 C4' 1.22(2) .
O23 C4 1.34(2) .
O23 C1' 1.28(2) .
O24 C4 1.13(2) .
O24 C1' 1.30(2) .
O13' Gd2 2.638(13) 3_666
O13' C16' 1.29(2) .
O14' Gd2 2.596(15) 1_455
O14' C16' 1.12(2) .
O3W' O14 0.634(15) 1_655
C1 C2 1.516(9) .
C2 C3 1.465(9) .
C3 C2' 1.444(9) .
C4 C5 1.516(9) .
C5 C6 1.470(9) .
C6 C5' 1.472(9) .
C7 C8 1.515(9) .
C8 C9 1.467(9) .
C9 C8' 1.477(9) .
C10 C11 1.524(9) .
C11 C12 1.473(9) .
C12 C11' 1.470(9) .
C13 C14 1.513(9) .
C14 C15 1.462(9) .
C15 C14' 1.464(9) .
C16 C17 1.508(9) .
C17 C18 1.440(9) .
C18 C17' 1.454(9) .
C1' C2' 1.509(9) .
C4' C5' 1.518(9) .
C7' C8' 1.521(9) .
C10' C11' 1.516(9) .
C13' C14' 1.513(9) .
C16' C17' 1.511(9) .

loop_
_geom_torsion_atom_site_label_1
_geom_torsion_atom_site_label_2
_geom_torsion_atom_site_label_3
_geom_torsion_atom_site_label_4
_geom_torsion
_geom_torsion_site_symmetry_1
_geom_torsion_site_symmetry_4
Gd1 Gd2 O10 Gd3 -117.2(2) . 3_666
Gd1 Gd2 O10 Ge4 86.2(4) . .
Gd1 Gd2 O11 Ge3 161.3(6) . .
Gd1 Gd2 O19 C10 150.4(18) . .
Gd1 Gd2 O19 C7' 86.7(18) . .
Gd1 Gd2 O3W' O14 87(3) . 1_655
Gd1 Gd3 O7 Gd2 112.45(19) . 3_666
Gd1 Gd3 O7 Ge1 -75.6(3) . .
Gd1 Gd3 O12 Ge2 -156.2(6) . .
Gd1 Gd3 O23 C4 -87.3(15) . .
Gd1 Gd3 O23 C1' -155.7(18) . .
Gd1 O15 C16 O16 -91(2) 3_666 .
Gd1 O15 C16 C17 107(2) 3_666 .
Gd1 O15 C13' O16 71(3) 3_666 .
Gd1 O15 C13' C14' -112.6(19) 3_666 .
Gd1 O21 C7 O22 -75(3) . .
Gd1 O21 C7 C8 102(2) . .
Gd1 O21 C4' O22 73(3) . .
Gd1 O21 C4' C5' -95(3) . .
Gd2 Gd1 Gd3 Gd2 -0.30(2) . 3_666
Gd2 Gd1 Gd3 O7 -37.83(15) . .
Gd2 Gd1 Gd3 O9 79.1(3) . 3_666
Gd2 Gd1 Gd3 O10 35.76(16) . 3_666
Gd2 Gd1 Gd3 O12 -76.2(3) . .
Gd2 Gd1 Gd3 O17 110.69(19) . 3_666
Gd2 Gd1 Gd3 O23 -111.0(2) . .
Gd2 Gd1 Gd3 O4W 179.2(3) . .
Gd2 Gd1 Gd3 O5W 176.6(8) . .
Gd2 Gd1 O11 Ge3 -161.0(6) . .
Gd2 Gd1 O12 Gd3 118.0(2) . .
Gd2 Gd1 O12 Ge2 -86.3(4) . .
Gd2 Gd1 O21 C7 -81(2) . .
Gd2 Gd1 O21 C4' -164(2) . .
Gd2 Gd3 O7 Ge1 172.0(5) 3_666 .
Gd2 Gd3 O12 Gd1 -119.4(2) 3_666 .
Gd2 Gd3 O12 Ge2 84.4(4) 3_666 .
Gd2 Gd3 O23 C4 147.5(15) 3_666 .
Gd2 Gd3 O23 C1' 79.1(18) 3_666 .
Gd2 O13 O13' C16' 138(2) 3_666 .
Gd2 O13 C1 O14 -76(2) 3_666 .
Gd2 O13 C1 C2 103.8(18) 3_666 .
Gd2 O14 C1 O13 -58(3) 1_455 .
Gd2 O14 C1 C2 121.9(19) 1_455 .
Gd2 O19 C10 O20 -61(3) . .
Gd2 O19 C10 C11 107.2(18) . .
Gd2 O19 C7' O20 62(3) . .
Gd2 O19 C7' C8' -107.9(18) . .
Gd2 O13' C16' O14' 117(2) 3_666 .
Gd2 O13' C16' C17' -99.5(17) 3_666 .
Gd2 O14' C16' O13' -34(3) 1_455 .
Gd2 O14' C16' C17' 180.0(13) 1_455 .
Gd3 Gd1 Gd2 O7 -37.38(16) . 3_666
Gd3 Gd1 Gd2 O8 -86.1(3) . 3_666
Gd3 Gd1 Gd2 O10 35.61(15) . .
Gd3 Gd1 Gd2 O11 79.4(3) . .
Gd3 Gd1 Gd2 O13 -109.8(3) . 3_666
Gd3 Gd1 Gd2 O14 -175.7(4) . 1_655
Gd3 Gd1 Gd2 O19 107.67(17) . .
Gd3 Gd1 Gd2 O13' -122.7(3) . 3_666
Gd3 Gd1 Gd2 O14' 151.6(8) . 1_655
Gd3 Gd1 Gd2 O3W -170.5(10) . .
Gd3 Gd1 Gd2 O3W' 169.9(3) . .
Gd3 Gd1 O11 Gd2 -115.7(2) . .
Gd3 Gd1 O11 Ge3 83.2(4) . .
Gd3 Gd1 O12 Ge2 155.8(6) . .
Gd3 Gd1 O21 C7 156(2) . .
Gd3 Gd1 O21 C4' 72(2) . .
Gd3 O17 C13 O18 -60(3) 3_666 .
Gd3 O17 C13 C14 115.3(17) 3_666 .
Gd3 O17 C10' O18 77(2) 3_666 .
Gd3 O17 C10' C11' -104.1(19) 3_666 .
Gd3 O23 C4 O24 -69(3) . .
Gd3 O23 C4 C5 120.4(15) . .
Gd3 O23 C1' O24 71(3) . .
Gd3 O23 C1' C2' -99(2) . .
Gd4 Ge2 O1 Ge1 134.0(6) . .
Gd4 Ge2 O6 Ge3 -120.9(6) . .
Gd4 Ge2 O12 Gd1 103.3(3) . .
Gd4 Ge2 O12 Gd3 -103.4(3) . .
Gd4 Ge2 C6 C5 92.0(12) . .
Gd4 Ge2 C6 C5' -82.3(11) . .
Gd4 Ge3 O5 Ge4 -124.5(6) . .
Gd4 Ge3 O6 Ge2 120.6(5) . .
Gd4 Ge3 O11 Gd1 -100.5(3) . .
Gd4 Ge3 O11 Gd2 100.6(3) . .
Gd4 Ge3 C9 C8 90.1(12) . .
Gd4 Ge3 C9 C8' -89.9(11) . .
Gd4 Ge4 O4 Ge5 -127.2(6) . .
Gd4 Ge4 O5 Ge3 125.0(6) . .
Gd4 Ge4 O10 Gd2 -103.4(3) . .
Gd4 Ge4 O10 Gd3 102.4(3) . 3_666
Gd4 Ge4 C12 C11 92.4(11) . .
Gd4 Ge4 C12 C11' -93.3(12) . .
Gd4 Ge5 O3 Ge6 -131.2(6) . .
Gd4 Ge5 O4 Ge4 127.3(6) . .
Gd4 Ge5 O9 Gd1 102.1(3) . 3_666
Gd4 Ge5 O9 Gd3 -98.5(3) . 3_666
Gd4 Ge5 C15 C14 87.0(11) . .
Gd4 Ge5 C15 C14' -98.0(13) . .
Ge1 C3 C2' C1' -10(3) . .
Ge2 Gd4 Ge3 O5 179.1(3) . .
Ge2 Gd4 Ge3 O6 -24.8(3) . .
Ge2 Gd4 Ge3 O11 77.0(2) . .
Ge2 Gd4 Ge3 C9 -101.6(5) . .
Ge2 Gd4 Ge4 O4 159.0(3) . .
Ge2 Gd4 Ge4 O5 -44.7(3) . .
Ge2 Gd4 Ge4 O10 56.5(2) . .
Ge2 Gd4 Ge4 C12 -124.4(4) . .
Ge2 Gd4 Ge5 O3 98.8(3) . .
Ge2 Gd4 Ge5 O4 -103.4(3) . .
Ge2 Gd4 Ge5 O9 -2.6(2) . .
Ge2 Gd4 Ge5 C15 179.9(4) . .
Ge2 Gd4 O1 Ge1 -142.3(5) . .
Ge2 Gd4 O2 Ge1 0.6(2) . .
Ge2 Gd4 O2 Ge6 -139.1(2) . .
Ge2 Gd4 O3 Ge5 -113.7(2) . .
Ge2 Gd4 O3 Ge6 27.2(4) . .
Ge2 Gd4 O4 Ge4 -29.3(4) . .
Ge2 Gd4 O4 Ge5 110.3(3) . .
Ge2 Gd4 O5 Ge3 -0.7(2) . .
Ge2 Gd4 O5 Ge4 138.0(3) . .
Ge2 Gd4 O6 Ge3 136.5(4) . .
Ge2 C6 C5' C4' -51(2) . .
Ge3 C9 C8' C7' -39(2) . .
Ge4 Gd4 Ge2 O1 -158.5(3) . .
Ge4 Gd4 Ge2 O6 46.1(3) . .
Ge4 Gd4 Ge2 O12 -56.9(2) . .
Ge4 Gd4 Ge2 C6 123.1(4) . .
Ge4 Gd4 Ge3 O5 23.6(3) . .
Ge4 Gd4 Ge3 O6 179.7(3) . .
Ge4 Gd4 Ge3 O11 -78.5(2) . .
Ge4 Gd4 Ge3 C9 102.9(5) . .
Ge4 Gd4 Ge5 O3 179.2(3) . .
Ge4 Gd4 Ge5 O4 -23.1(3) . .
Ge4 Gd4 Ge5 O9 77.8(2) . .
Ge4 Gd4 Ge5 C15 -99.8(4) . .
Ge4 Gd4 O1 Ge1 -112.3(2) . .
Ge4 Gd4 O1 Ge2 30.0(4) . .
Ge4 Gd4 O2 Ge1 112.4(2) . .
Ge4 Gd4 O2 Ge6 -27.3(3) . .
Ge4 Gd4 O3 Ge5 -0.7(2) . .
Ge4 Gd4 O3 Ge6 140.3(3) . .
Ge4 Gd4 O4 Ge5 139.6(5) . .
Ge4 Gd4 O5 Ge3 -138.7(5) . .
Ge4 Gd4 O6 Ge2 -136.7(2) . .
Ge4 Gd4 O6 Ge3 -0.2(2) . .
Ge4 C12 C11' C10' -31(2) . .
Ge5 Gd4 Ge2 O1 -98.4(3) . .
Ge5 Gd4 Ge2 O6 106.3(3) . .
Ge5 Gd4 Ge2 O12 3.3(2) . .
Ge5 Gd4 Ge2 C6 -176.8(4) . .
Ge5 Gd4 Ge3 O5 43.7(3) . .
Ge5 Gd4 Ge3 O6 -160.2(3) . .
Ge5 Gd4 Ge3 O11 -58.4(2) . .
Ge5 Gd4 Ge3 C9 123.0(4) . .
Ge5 Gd4 Ge4 O4 23.1(3) . .
Ge5 Gd4 Ge4 O5 179.4(3) . .
Ge5 Gd4 Ge4 O10 -79.4(2) . .
Ge5 Gd4 Ge4 C12 99.7(4) . .
Ge5 Gd4 O1 Ge1 -28.5(4) . .
Ge5 Gd4 O1 Ge2 113.8(2) . .
Ge5 Gd4 O2 Ge1 139.6(2) . .
Ge5 Gd4 O2 Ge6 -0.1(2) . .
Ge5 Gd4 O3 Ge6 141.0(5) . .
Ge5 Gd4 O4 Ge4 -139.6(5) . .
Ge5 Gd4 O5 Ge3 -139.2(3) . .
Ge5 Gd4 O5 Ge4 -0.5(3) . .
Ge5 Gd4 O6 Ge2 -108.4(2) . .
Ge5 Gd4 O6 Ge3 28.1(4) . .
Ge5 C15 C14' C13' -38(3) . .
Ge6 C18 C17' C16' 39(2) . .
O1 Gd4 Ge2 O6 -155.3(4) . .
O1 Gd4 Ge2 O12 101.7(4) . .
O1 Gd4 Ge2 C6 -78.4(5) . .
O1 Gd4 Ge3 O5 179.0(3) . .
O1 Gd4 Ge3 O6 -24.9(3) . .
O1 Gd4 Ge3 O11 76.9(3) . .
O1 Gd4 Ge3 C9 -101.7(5) . .
O1 Gd4 Ge4 O4 143.5(4) . .
O1 Gd4 Ge4 O5 -60.2(4) . .
O1 Gd4 Ge4 O10 41.0(3) . .
O1 Gd4 Ge4 C12 -139.9(5) . .
O1 Gd4 Ge5 O3 55.0(3) . .
O1 Gd4 Ge5 O4 -147.3(4) . .
O1 Gd4 Ge5 O9 -46.4(3) . .
O1 Gd4 Ge5 C15 136.0(4) . .
O1 Gd4 O2 Ge1 -11.9(2) . .
O1 Gd4 O2 Ge6 -151.6(3) . .
O1 Gd4 O3 Ge5 -140.1(2) . .
O1 Gd4 O3 Ge6 0.8(4) . .
O1 Gd4 O4 Ge4 -74.0(6) . .
O1 Gd4 O4 Ge5 65.6(6) . .
O1 Gd4 O5 Ge3 -1.1(4) . .
O1 Gd4 O5 Ge4 137.6(3) . .
O1 Gd4 O6 Ge2 14.3(2) . .
O1 Gd4 O6 Ge3 150.7(4) . .
O1 Ge1 O2 Gd4 13.7(3) . .
O1 Ge1 O2 Ge6 127.5(6) . .
O1 Ge1 O7 Gd2 -137.8(3) . 3_666
O1 Ge1 O7 Gd3 51.4(4) . .
O1 Ge1 C3 C2 -157.7(10) . .
O1 Ge1 C3 C2' -62.6(14) . .
O1 Ge2 O6 Gd4 -16.7(3) . .
O1 Ge2 O6 Ge3 -137.7(5) . .
O1 Ge2 O12 Gd1 148.7(3) . .
O1 Ge2 O12 Gd3 -57.9(4) . .
O1 Ge2 C6 C5 44.3(12) . .
O1 Ge2 C6 C5' -130.0(10) . .
O2 Gd4 Ge2 O1 -21.1(3) . .
O2 Gd4 Ge2 O6 -176.4(3) . .
O2 Gd4 Ge2 O12 80.6(2) . .
O2 Gd4 Ge2 C6 -99.5(4) . .
O2 Gd4 Ge3 O5 147.3(3) . .
O2 Gd4 Ge3 O6 -56.6(3) . .
O2 Gd4 Ge3 O11 45.2(3) . .
O2 Gd4 Ge3 C9 -133.4(5) . .
O2 Gd4 Ge4 O4 56.2(3) . .
O2 Gd4 Ge4 O5 -147.5(4) . .
O2 Gd4 Ge4 O10 -46.3(3) . .
O2 Gd4 Ge4 C12 132.8(5) . .
O2 Gd4 Ge5 O3 21.4(3) . .
O2 Gd4 Ge5 O4 179.2(3) . .
O2 Gd4 Ge5 O9 -80.0(2) . .
O2 Gd4 Ge5 C15 102.5(4) . .
O2 Gd4 O1 Ge1 12.5(2) . .
O2 Gd4 O1 Ge2 154.7(4) . .
O2 Gd4 O3 Ge5 -154.2(4) . .
O2 Gd4 O3 Ge6 -13.2(2) . .
O2 Gd4 O4 Ge4 -140.5(2) . .
O2 Gd4 O4 Ge5 -0.9(4) . .
O2 Gd4 O5 Ge3 -69.3(6) . .
O2 Gd4 O5 Ge4 69.4(7) . .
O2 Gd4 O6 Ge2 4.0(3) . .
O2 Gd4 O6 Ge3 140.4(2) . .
O2 Ge1 O1 Gd4 -16.5(3) . .
O2 Ge1 O1 Ge2 -148.6(5) . .
O2 Ge1 O7 Gd2 -41.1(4) . 3_666
O2 Ge1 O7 Gd3 148.2(3) . .
O2 Ge1 C3 C2 105.5(10) . .
O2 Ge1 C3 C2' -159.5(13) . .
O2 Ge6 O3 Gd4 17.6(3) . .
O2 Ge6 O3 Ge5 146.6(5) . .
O2 Ge6 O8 Gd1 -146.9(3) . 3_666
O2 Ge6 O8 Gd2 39.8(5) . 3_666
O2 Ge6 C18 C17 152.6(12) . .
O2 Ge6 C18 C17' -99.4(10) . .
O3 Gd4 Ge2 O1 -54.1(3) . .
O3 Gd4 Ge2 O6 150.6(3) . .
O3 Gd4 Ge2 O12 47.6(3) . .
O3 Gd4 Ge2 C6 -132.5(5) . .
O3 Gd4 Ge3 O5 59.1(4) . .
O3 Gd4 Ge3 O6 -144.8(4) . .
O3 Gd4 Ge3 O11 -43.0(3) . .
O3 Gd4 Ge3 C9 138.5(5) . .
O3 Gd4 Ge4 O4 23.5(3) . .
O3 Gd4 Ge4 O5 179.9(3) . .
O3 Gd4 Ge4 O10 -79.0(3) . .
O3 Gd4 Ge4 C12 100.2(5) . .
O3 Gd4 Ge5 O4 157.7(4) . .
O3 Gd4 Ge5 O9 -101.4(3) . .
O3 Gd4 Ge5 C15 81.1(5) . .
O3 Gd4 O1 Ge1 -1.6(4) . .
O3 Gd4 O1 Ge2 140.7(3) . .
O3 Gd4 O2 Ge1 152.5(3) . .
O3 Gd4 O2 Ge6 12.8(2) . .
O3 Gd4 O4 Ge4 -152.6(4) . .
O3 Gd4 O4 Ge5 -12.9(2) . .
O3 Gd4 O5 Ge3 -138.9(3) . .
O3 Gd4 O5 Ge4 -0.2(4) . .
O3 Gd4 O6 Ge2 -61.3(6) . .
O3 Gd4 O6 Ge3 75.1(6) . .
O3 Ge5 O4 Gd4 15.5(3) . .
O3 Ge5 O4 Ge4 142.8(5) . .
O3 Ge5 O9 Gd1 55.1(4) . 3_666
O3 Ge5 O9 Gd3 -145.5(3) . 3_666
O3 Ge5 C15 C14 135.6(10) . .
O3 Ge5 C15 C14' -49.4(13) . .
O3 Ge6 O2 Gd4 -14.9(3) . .
O3 Ge6 O2 Ge1 -128.5(6) . .
O3 Ge6 O8 Gd1 -48.7(4) . 3_666
O3 Ge6 O8 Gd2 138.0(4) . 3_666
O3 Ge6 C18 C17 54.4(13) . .
O3 Ge6 C18 C17' 162.4(10) . .
O4 Gd4 Ge2 O1 -143.4(4) . .
O4 Gd4 Ge2 O6 61.2(3) . .
O4 Gd4 Ge2 O12 -41.8(3) . .
O4 Gd4 Ge2 C6 138.2(5) . .
O4 Gd4 Ge3 O5 23.5(3) . .
O4 Gd4 Ge3 O6 179.6(3) . .
O4 Gd4 Ge3 O11 -78.6(3) . .
O4 Gd4 Ge3 C9 102.8(5) . .
O4 Gd4 Ge4 O5 156.3(4) . .
O4 Gd4 Ge4 O10 -102.5(4) . .
O4 Gd4 Ge4 C12 76.6(5) . .
O4 Gd4 Ge5 O3 -157.7(4) . .
O4 Gd4 Ge5 O9 100.9(4) . .
O4 Gd4 Ge5 C15 -76.7(5) . .
O4 Gd4 O1 Ge1 -67.9(6) . .
O4 Gd4 O1 Ge2 74.3(6) . .
O4 Gd4 O2 Ge1 140.1(3) . .
O4 Gd4 O2 Ge6 0.4(3) . .
O4 Gd4 O3 Ge5 12.8(2) . .
O4 Gd4 O3 Ge6 153.7(4) . .
O4 Gd4 O5 Ge3 -152.4(4) . .
O4 Gd4 O5 Ge4 -13.6(3) . .
O4 Gd4 O6 Ge2 -137.0(3) . .
O4 Gd4 O6 Ge3 -0.5(4) . .
O4 Ge4 O5 Gd4 16.0(3) . .
O4 Ge4 O5 Ge3 141.0(5) . .
O4 Ge4 O10 Gd2 -148.5(3) . .
O4 Ge4 O10 Gd3 57.4(4) . 3_666
O4 Ge4 C12 C11 138.5(10) . .
O4 Ge4 C12 C11' -47.2(13) . .
O4 Ge5 O3 Gd4 -15.2(3) . .
O4 Ge5 O3 Ge6 -146.3(5) . .
O4 Ge5 O9 Gd1 147.9(3) . 3_666
O4 Ge5 O9 Gd3 -52.7(4) . 3_666
O4 Ge5 C15 C14 41.4(11) . .
O4 Ge5 C15 C14' -143.6(12) . .
O5 Gd4 Ge2 O1 -179.3(3) . .
O5 Gd4 Ge2 O6 25.4(3) . .
O5 Gd4 Ge2 O12 -77.7(2) . .
O5 Gd4 Ge2 C6 102.3(4) . .
O5 Gd4 Ge3 O6 156.1(4) . .
O5 Gd4 Ge3 O11 -102.1(4) . .
O5 Gd4 Ge3 C9 79.3(5) . .
O5 Gd4 Ge4 O4 -156.3(4) . .
O5 Gd4 Ge4 O10 101.1(4) . .
O5 Gd4 Ge4 C12 -79.7(5) . .
O5 Gd4 Ge5 O3 179.5(3) . .
O5 Gd4 Ge5 O4 -22.8(3) . .
O5 Gd4 Ge5 O9 78.1(3) . .
O5 Gd4 Ge5 C15 -99.5(4) . .
O5 Gd4 O1 Ge1 -141.5(3) . .
O5 Gd4 O1 Ge2 0.8(4) . .
O5 Gd4 O2 Ge1 69.4(6) . .
O5 Gd4 O2 Ge6 -70.3(6) . .
O5 Gd4 O3 Ge5 -0.6(4) . .
O5 Gd4 O3 Ge6 140.4(3) . .
O5 Gd4 O4 Ge4 13.6(2) . .
O5 Gd4 O4 Ge5 153.2(4) . .
O5 Gd4 O6 Ge2 -150.1(4) . .
O5 Gd4 O6 Ge3 -13.6(2) . .
O5 Ge3 O6 Gd4 16.5(3) . .
O5 Ge3 O6 Ge2 137.1(5) . .
O5 Ge3 O11 Gd1 -146.9(3) . .
O5 Ge3 O11 Gd2 54.2(4) . .
O5 Ge3 C9 C8 138.1(11) . .
O5 Ge3 C9 C8' -41.8(12) . .
O5 Ge4 O4 Gd4 -16.6(3) . .
O5 Ge4 O4 Ge5 -143.8(5) . .
O5 Ge4 O10 Gd2 -56.2(4) . .
O5 Ge4 O10 Gd3 149.6(3) . 3_666
O5 Ge4 C12 C11 43.2(11) . .
O5 Ge4 C12 C11' -142.5(11) . .
O6 Gd4 Ge2 O1 155.3(4) . .
O6 Gd4 Ge2 O12 -103.0(3) . .
O6 Gd4 Ge2 C6 76.9(5) . .
O6 Gd4 Ge3 O5 -156.1(4) . .
O6 Gd4 Ge3 O11 101.8(4) . .
O6 Gd4 Ge3 C9 -76.8(5) . .
O6 Gd4 Ge4 O4 -179.6(3) . .
O6 Gd4 Ge4 O5 -23.2(3) . .
O6 Gd4 Ge4 O10 77.9(3) . .
O6 Gd4 Ge4 C12 -102.9(5) . .
O6 Gd4 Ge5 O3 144.6(4) . .
O6 Gd4 Ge5 O4 -57.6(4) . .
O6 Gd4 Ge5 O9 43.2(3) . .
O6 Gd4 Ge5 C15 -134.3(5) . .
O6 Gd4 O1 Ge1 -156.5(4) . .
O6 Gd4 O1 Ge2 -14.2(2) . .
O6 Gd4 O2 Ge1 -1.4(3) . .
O6 Gd4 O2 Ge6 -141.1(2) . .
O6 Gd4 O3 Ge5 -75.9(6) . .
O6 Gd4 O3 Ge6 65.1(6) . .
O6 Gd4 O4 Ge4 0.5(4) . .
O6 Gd4 O4 Ge5 140.1(3) . .
O6 Gd4 O5 Ge3 13.9(2) . .
O6 Gd4 O5 Ge4 152.7(4) . .
O6 Ge2 O1 Gd4 17.6(3) . .
O6 Ge2 O1 Ge1 151.6(5) . .
O6 Ge2 O12 Gd1 54.9(4) . .
O6 Ge2 O12 Gd3 -151.8(3) . .
O6 Ge2 C6 C5 141.3(11) . .
O6 Ge2 C6 C5' -33.1(11) . .
O6 Ge3 O5 Gd4 -16.8(3) . .
O6 Ge3 O5 Ge4 -141.2(5) . .
O6 Ge3 O11 Gd1 -53.1(4) . .
O6 Ge3 O11 Gd2 148.0(3) . .
O6 Ge3 C9 C8 42.6(12) . .
O6 Ge3 C9 C8' -137.4(11) . .
O7 Gd2 O10 Gd3 -10.6(2) 3_666 3_666
O7 Gd2 O10 Ge4 -167.2(4) 3_666 .
O7 Gd2 O11 Gd1 80.4(3) 3_666 .
O7 Gd2 O11 Ge3 -118.3(4) 3_666 .
O7 Gd2 O19 C10 -76.9(18) 3_666 .
O7 Gd2 O19 C7' -140.6(17) 3_666 .
O7 Gd2 O3W' O14 -36(3) 3_666 1_655
O7 Gd3 O12 Gd1 -145.0(3) . .
O7 Gd3 O12 Ge2 58.8(4) . .
O7 Gd3 O23 C4 161.5(15) . .
O7 Gd3 O23 C1' 93.1(18) . .
O7 Ge1 O1 Gd4 93.3(3) . .
O7 Ge1 O1 Ge2 -38.8(5) . .
O7 Ge1 O2 Gd4 -97.8(3) . .
O7 Ge1 O2 Ge6 16.0(6) . .
O7 Ge1 C3 C2 -24.5(11) . .
O7 Ge1 C3 C2' 70.5(14) . .
O8 Gd1 Gd2 O7 48.7(3) 3_666 3_666
O8 Gd1 Gd2 O10 121.7(3) 3_666 .
O8 Gd1 Gd2 O11 165.5(4) 3_666 .
O8 Gd1 Gd2 O13 -23.7(4) 3_666 3_666
O8 Gd1 Gd2 O14 -89.6(4) 3_666 1_655
O8 Gd1 Gd2 O19 -166.2(3) 3_666 .
O8 Gd1 Gd2 O13' -36.6(4) 3_666 3_666
O8 Gd1 Gd2 O14' -122.3(8) 3_666 1_655
O8 Gd1 Gd2 O3W -84.4(10) 3_666 .
O8 Gd1 Gd2 O3W' -103.9(4) 3_666 .
O8 Gd1 Gd3 Gd2 -37.62(15) 3_666 3_666
O8 Gd1 Gd3 O7 -75.2(2) 3_666 .
O8 Gd1 Gd3 O9 41.8(3) 3_666 3_666
O8 Gd1 Gd3 O10 -1.6(2) 3_666 3_666
O8 Gd1 Gd3 O12 -113.5(3) 3_666 .
O8 Gd1 Gd3 O17 73.4(2) 3_666 3_666
O8 Gd1 Gd3 O23 -148.3(3) 3_666 .
O8 Gd1 Gd3 O4W 141.9(4) 3_666 .
O8 Gd1 Gd3 O5W 139.3(9) 3_666 .
O8 Gd1 O11 Gd2 -8.7(2) 3_666 .
O8 Gd1 O11 Ge3 -169.8(4) 3_666 .
O8 Gd1 O12 Gd3 83.7(3) 3_666 .
O8 Gd1 O12 Ge2 -120.6(4) 3_666 .
O8 Gd1 O21 C7 -67(2) 3_666 .
O8 Gd1 O21 C4' -151(2) 3_666 .
O8 Gd2 O10 Gd3 -82.4(3) 3_666 3_666
O8 Gd2 O10 Ge4 121.0(4) 3_666 .
O8 Gd2 O11 Gd1 8.8(2) 3_666 .
O8 Gd2 O11 Ge3 170.2(4) 3_666 .
O8 Gd2 O19 C10 139.5(17) 3_666 .
O8 Gd2 O19 C7' 75.8(18) 3_666 .
O8 Gd2 O3W' O14 53(3) 3_666 1_655
O8 Ge6 O2 Gd4 97.8(3) . .
O8 Ge6 O2 Ge1 -15.8(6) . .
O8 Ge6 O3 Gd4 -94.4(3) . .
O8 Ge6 O3 Ge5 34.6(5) . .
O8 Ge6 C18 C17 -76.5(13) . .
O8 Ge6 C18 C17' 31.5(11) . .
O9 Gd1 Gd2 O7 -1.7(2) 3_666 3_666
O9 Gd1 Gd2 O8 -50.5(3) 3_666 3_666
O9 Gd1 Gd2 O10 71.3(2) 3_666 .
O9 Gd1 Gd2 O11 115.0(3) 3_666 .
O9 Gd1 Gd2 O13 -74.1(4) 3_666 3_666
O9 Gd1 Gd2 O14 -140.1(4) 3_666 1_655
O9 Gd1 Gd2 O19 143.3(2) 3_666 .
O9 Gd1 Gd2 O13' -87.1(3) 3_666 3_666
O9 Gd1 Gd2 O14' -172.7(8) 3_666 1_655
O9 Gd1 Gd2 O3W -134.9(10) 3_666 .
O9 Gd1 Gd2 O3W' -154.4(4) 3_666 .
O9 Gd1 Gd3 Gd2 -79.4(3) 3_666 3_666
O9 Gd1 Gd3 O7 -117.0(3) 3_666 .
O9 Gd1 Gd3 O10 -43.4(3) 3_666 3_666
O9 Gd1 Gd3 O12 -155.3(4) 3_666 .
O9 Gd1 Gd3 O17 31.5(3) 3_666 3_666
O9 Gd1 Gd3 O23 169.9(3) 3_666 .
O9 Gd1 Gd3 O4W 100.0(4) 3_666 .
O9 Gd1 Gd3 O5W 97.5(9) 3_666 .
O9 Gd1 O11 Gd2 -80.0(3) 3_666 .
O9 Gd1 O11 Ge3 118.9(4) 3_666 .
O9 Gd1 O12 Gd3 14.8(2) 3_666 .
O9 Gd1 O12 Ge2 170.6(5) 3_666 .
O9 Gd1 O21 C7 147(2) 3_666 .
O9 Gd1 O21 C4' 64(2) 3_666 .
O9 Gd3 O7 Gd2 75.3(3) 3_666 3_666
O9 Gd3 O7 Ge1 -112.7(3) 3_666 .
O9 Gd3 O12 Gd1 -14.8(2) 3_666 .
O9 Gd3 O12 Ge2 -171.0(4) 3_666 .
O9 Gd3 O23 C4 -79.5(15) 3_666 .
O9 Gd3 O23 C1' -147.9(17) 3_666 .
O9 Ge5 O3 Gd4 93.7(3) . .
O9 Ge5 O3 Ge6 -37.5(5) . .
O9 Ge5 O4 Gd4 -93.6(3) . .
O9 Ge5 O4 Ge4 33.6(5) . .
O9 Ge5 C15 C14 -90.1(11) . .
O9 Ge5 C15 C14' 84.8(13) . .
O10 Gd2 O11 Gd1 137.9(3) . .
O10 Gd2 O11 Ge3 -60.7(4) . .
O10 Gd2 O19 C10 -105.3(18) . .
O10 Gd2 O19 C7' -169.1(18) . .
O10 Gd2 O3W' O14 -166(2) . 1_655
O10 Gd3 O7 Gd2 10.6(2) 3_666 3_666
O10 Gd3 O7 Ge1 -177.4(4) 3_666 .
O10 Gd3 O12 Gd1 -82.9(3) 3_666 .
O10 Gd3 O12 Ge2 120.9(4) 3_666 .
O10 Gd3 O23 C4 142.0(15) 3_666 .
O10 Gd3 O23 C1' 73.6(19) 3_666 .
O10 Ge4 O4 Gd4 91.1(3) . .
O10 Ge4 O4 Ge5 -36.0(6) . .
O10 Ge4 O5 Gd4 -92.8(3) . .
O10 Ge4 O5 Ge3 32.2(5) . .
O10 Ge4 C12 C11 -88.5(11) . .
O10 Ge4 C12 C11' 85.7(12) . .
O11 Gd1 Gd2 O7 -116.7(3) . 3_666
O11 Gd1 Gd2 O8 -165.5(4) . 3_666
O11 Gd1 Gd2 O10 -43.8(3) . .
O11 Gd1 Gd2 O13 170.8(4) . 3_666
O11 Gd1 Gd2 O14 104.9(4) . 1_655
O11 Gd1 Gd2 O19 28.3(3) . .
O11 Gd1 Gd2 O13' 157.9(4) . 3_666
O11 Gd1 Gd2 O14' 72.3(8) . 1_655
O11 Gd1 Gd2 O3W 110.1(10) . .
O11 Gd1 Gd2 O3W' 90.6(4) . .
O11 Gd1 Gd3 Gd2 35.89(16) . 3_666
O11 Gd1 Gd3 O7 -1.6(2) . .
O11 Gd1 Gd3 O9 115.3(3) . 3_666
O11 Gd1 Gd3 O10 72.0(2) . 3_666
O11 Gd1 Gd3 O12 -40.0(3) . .
O11 Gd1 Gd3 O17 146.9(2) . 3_666
O11 Gd1 Gd3 O23 -74.8(3) . .
O11 Gd1 Gd3 O4W -144.6(4) . .
O11 Gd1 Gd3 O5W -147.2(9) . .
O11 Gd1 O12 Gd3 141.8(3) . .
O11 Gd1 O12 Ge2 -62.4(4) . .
O11 Gd1 O21 C7 -99(2) . .
O11 Gd1 O21 C4' 178(2) . .
O11 Gd2 O10 Gd3 -140.6(3) . 3_666
O11 Gd2 O10 Ge4 62.8(4) . .
O11 Gd2 O19 C10 167.0(18) . .
O11 Gd2 O19 C7' 103.3(18) . .
O11 Gd2 O3W' O14 121(3) . 1_655
O11 Ge3 O5 Gd4 92.6(3) . .
O11 Ge3 O5 Ge4 -31.9(5) . .
O11 Ge3 O6 Gd4 -93.1(3) . .
O11 Ge3 O6 Ge2 27.5(6) . .
O11 Ge3 C9 C8 -88.2(12) . .
O11 Ge3 C9 C8' 91.8(11) . .
O12 Gd1 Gd2 O7 -72.4(2) . 3_666
O12 Gd1 Gd2 O8 -121.1(3) . 3_666
O12 Gd1 Gd2 O10 0.6(2) . .
O12 Gd1 Gd2 O11 44.4(3) . .
O12 Gd1 Gd2 O13 -144.8(4) . 3_666
O12 Gd1 Gd2 O14 149.3(4) . 1_655
O12 Gd1 Gd2 O19 72.7(2) . .
O12 Gd1 Gd2 O13' -157.8(3) . 3_666
O12 Gd1 Gd2 O14' 116.6(8) . 1_655
O12 Gd1 Gd2 O3W 154.4(10) . .
O12 Gd1 Gd2 O3W' 134.9(4) . .
O12 Gd1 Gd3 Gd2 75.9(3) . 3_666
O12 Gd1 Gd3 O7 38.3(3) . .
O12 Gd1 Gd3 O9 155.3(4) . 3_666
O12 Gd1 Gd3 O10 111.9(3) . 3_666
O12 Gd1 Gd3 O17 -173.1(3) . 3_666
O12 Gd1 Gd3 O23 -34.8(3) . .
O12 Gd1 Gd3 O4W -104.6(4) . .
O12 Gd1 Gd3 O5W -107.2(9) . .
O12 Gd1 O11 Gd2 -137.3(3) . .
O12 Gd1 O11 Ge3 61.6(4) . .
O12 Gd1 O21 C7 175(2) . .
O12 Gd1 O21 C4' 92(2) . .
O12 Gd3 O7 Gd2 133.1(3) . 3_666
O12 Gd3 O7 Ge1 -54.9(3) . .
O12 Gd3 O23 C4 -107.2(15) . .
O12 Gd3 O23 C1' -175.7(18) . .
O12 Ge2 O1 Gd4 -92.2(3) . .
O12 Ge2 O1 Ge1 41.8(5) . .
O12 Ge2 O6 Gd4 92.2(3) . .
O12 Ge2 O6 Ge3 -28.7(5) . .
O12 Ge2 C6 C5 -88.0(12) . .
O12 Ge2 C6 C5' 97.6(10) . .
O13 Gd2 O10 Gd3 26.3(5) 3_666 3_666
O13 Gd2 O10 Ge4 -130.3(5) 3_666 .
O13 Gd2 O11 Gd1 -17.7(8) 3_666 .
O13 Gd2 O11 Ge3 143.6(6) 3_666 .
O13 Gd2 O19 C10 11.9(19) 3_666 .
O13 Gd2 O19 C7' -51.8(19) 3_666 .
O13 Gd2 O3W' O14 -33(3) 3_666 1_655
O13 O13' C16' O14' -2(3) . .
O13 O13' C16' C17' 141.5(18) . .
O13 C1 C2 C3 19(3) . .
O14 Gd2 O10 Gd3 138.1(7) 1_655 3_666
O14 Gd2 O10 Ge4 -18.4(9) 1_655 .
O14 Gd2 O11 Gd1 -73.9(4) 1_655 .
O14 Gd2 O11 Ge3 87.4(5) 1_655 .
O14 Gd2 O19 C10 69.5(18) 1_655 .
O14 Gd2 O19 C7' 5.8(18) 1_655 .
O14 C1 C2 C3 -161.6(17) . .
O15 Gd1 Gd2 O7 72.5(2) 3_666 3_666
O15 Gd1 Gd2 O8 23.8(3) 3_666 3_666
O15 Gd1 Gd2 O10 145.5(2) 3_666 .
O15 Gd1 Gd2 O11 -170.7(3) 3_666 .
O15 Gd1 Gd2 O13 0.1(4) 3_666 3_666
O15 Gd1 Gd2 O14 -65.8(4) 3_666 1_655
O15 Gd1 Gd2 O19 -142.4(3) 3_666 .
O15 Gd1 Gd2 O13' -12.9(3) 3_666 3_666
O15 Gd1 Gd2 O14' -98.5(8) 3_666 1_655
O15 Gd1 Gd2 O3W -60.7(10) 3_666 .
O15 Gd1 Gd2 O3W' -80.2(4) 3_666 .
O15 Gd1 Gd3 Gd2 -112.61(18) 3_666 3_666
O15 Gd1 Gd3 O7 -150.1(2) 3_666 .
O15 Gd1 Gd3 O9 -33.2(3) 3_666 3_666
O15 Gd1 Gd3 O10 -76.6(2) 3_666 3_666
O15 Gd1 Gd3 O12 171.5(3) 3_666 .
O15 Gd1 Gd3 O17 -1.6(3) 3_666 3_666
O15 Gd1 Gd3 O23 136.7(3) 3_666 .
O15 Gd1 Gd3 O4W 66.9(4) 3_666 .
O15 Gd1 Gd3 O5W 64.3(9) 3_666 .
O15 Gd1 O11 Gd2 13.6(5) 3_666 .
O15 Gd1 O11 Ge3 -147.5(3) 3_666 .
O15 Gd1 O12 Gd3 -11.6(4) 3_666 .
O15 Gd1 O12 Ge2 144.2(4) 3_666 .
O15 Gd1 O21 C7 41(2) 3_666 .
O15 Gd1 O21 C4' -42(2) 3_666 .
O15 C16 C17 C18 -33(4) . .
O15 C13' C14' C15 32(3) . .
O16 C16 C17 C18 167(2) . .
O16 C13' C14' C15 -152(2) . .
O17 Gd3 O7 Gd2 -20.9(4) 3_666 3_666
O17 Gd3 O7 Ge1 151.1(3) 3_666 .
O17 Gd3 O12 Gd1 9.4(4) 3_666 .
O17 Gd3 O12 Ge2 -146.7(3) 3_666 .
O17 Gd3 O23 C4 26.6(16) 3_666 .
O17 Gd3 O23 C1' -41.8(19) 3_666 .
O17 C13 C14 C15 -43(3) . .
O17 C10' C11' C12 22(3) . .
O18 C13 C14 C15 132(2) . .
O18 C10' C11' C12 -160(2) . .
O19 Gd2 O10 Gd3 147.6(3) . 3_666
O19 Gd2 O10 Ge4 -9.0(4) . .
O19 Gd2 O11 Gd1 -150.2(3) . .
O19 Gd2 O11 Ge3 11.1(4) . .
O19 Gd2 O3W' O14 -169(3) . 1_655
O19 C10 C11 C12 -24(3) . .
O19 C7' C8' C9 26(3) . .
O20 C10 C11 C12 145(2) . .
O20 C7' C8' C9 -142(2) . .
O21 Gd1 Gd2 O7 -148.3(2) . 3_666
O21 Gd1 Gd2 O8 163.0(3) . 3_666
O21 Gd1 Gd2 O10 -75.3(2) . .
O21 Gd1 Gd2 O11 -31.5(3) . .
O21 Gd1 Gd2 O13 139.3(4) . 3_666
O21 Gd1 Gd2 O14 73.4(4) . 1_655
O21 Gd1 Gd2 O19 -3.2(2) . .
O21 Gd1 Gd2 O13' 126.4(3) . 3_666
O21 Gd1 Gd2 O14' 40.7(8) . 1_655
O21 Gd1 Gd2 O3W 78.6(10) . .
O21 Gd1 Gd2 O3W' 59.0(4) . .
O21 Gd1 Gd3 Gd2 110.83(18) . 3_666
O21 Gd1 Gd3 O7 73.3(2) . .
O21 Gd1 Gd3 O9 -169.7(3) . 3_666
O21 Gd1 Gd3 O10 146.9(2) . 3_666
O21 Gd1 Gd3 O12 34.9(3) . .
O21 Gd1 Gd3 O17 -138.2(3) . 3_666
O21 Gd1 Gd3 O23 0.2(3) . .
O21 Gd1 Gd3 O4W -69.7(4) . .
O21 Gd1 Gd3 O5W -72.3(9) . .
O21 Gd1 O11 Gd2 147.5(3) . .
O21 Gd1 O11 Ge3 -13.5(4) . .
O21 Gd1 O12 Gd3 -144.1(3) . .
O21 Gd1 O12 Ge2 11.6(4) . .
O21 C7 C8 C9 -24(3) . .
O21 C4' C5' C6 32(3) . .
O22 C7 C8 C9 152(2) . .
O22 C4' C5' C6 -137(2) . .
O23 Gd3 O7 Gd2 -155.1(3) . 3_666
O23 Gd3 O7 Ge1 16.9(3) . .
O23 Gd3 O12 Gd1 143.5(3) . .
O23 Gd3 O12 Ge2 -12.6(4) . .
O23 C4 C5 C6 -37(3) . .
O23 C1' C2' C3 6(4) . .
O24 C4 C5 C6 152(2) . .
O24 C1' C2' C3 -164(2) . .
O13' Gd2 O10 Gd3 15.7(7) 3_666 3_666
O13' Gd2 O10 Ge4 -140.9(6) 3_666 .
O13' Gd2 O11 Gd1 -27.6(5) 3_666 .
O13' Gd2 O11 Ge3 133.7(4) 3_666 .
O13' Gd2 O19 C10 46.5(19) 3_666 .
O13' Gd2 O19 C7' -17.3(19) 3_666 .
O13' Gd2 O3W' O14 -11(2) 3_666 1_655
O13' O13 C1 O14 49(3) . .
O13' O13 C1 C2 -131.5(19) . .
O13' C16' C17' C18 -18(3) . .
O14' Gd2 O10 Gd3 85.5(4) 1_655 3_666
O14' Gd2 O10 Ge4 -71.1(5) 1_655 .
O14' Gd2 O11 Gd1 -146.6(5) 1_655 .
O14' Gd2 O11 Ge3 14.7(7) 1_655 .
O14' Gd2 O19 C10 -9.9(18) 1_655 .
O14' Gd2 O19 C7' -73.7(18) 1_655 .
O14' Gd2 O3W' O14 -102(3) 1_655 1_655
O14' C16' C17' C18 133.2(18) . .
O1W Gd1 Gd2 O7 143.1(3) . 3_666
O1W Gd1 Gd2 O8 94.4(3) . 3_666
O1W Gd1 Gd2 O10 -143.9(3) . .
O1W Gd1 Gd2 O11 -100.1(3) . .
O1W Gd1 Gd2 O13 70.7(4) . 3_666
O1W Gd1 Gd2 O14 4.8(4) . 1_655
O1W Gd1 Gd2 O19 -71.8(3) . .
O1W Gd1 Gd2 O13' 57.8(4) . 3_666
O1W Gd1 Gd2 O14' -27.9(8) . 1_655
O1W Gd1 Gd2 O3W 10.0(10) . .
O1W Gd1 Gd2 O3W' -9.5(4) . .
O1W Gd1 Gd3 Gd2 177.5(9) . 3_666
O1W Gd1 Gd3 O7 140.0(9) . .
O1W Gd1 Gd3 O9 -103.1(10) . 3_666
O1W Gd1 Gd3 O10 -146.5(9) . 3_666
O1W Gd1 Gd3 O12 101.6(10) . .
O1W Gd1 Gd3 O17 -71.5(9) . 3_666
O1W Gd1 Gd3 O23 66.8(9) . .
O1W Gd1 Gd3 O4W -3.0(10) . .
O1W Gd1 Gd3 O5W -5.6(13) . .
O1W Gd1 O11 Gd2 72.4(3) . .
O1W Gd1 O11 Ge3 -88.6(4) . .
O1W Gd1 O12 Gd3 -156.6(4) . .
O1W Gd1 O12 Ge2 -0.9(7) . .
O1W Gd1 O21 C7 -12(2) . .
O1W Gd1 O21 C4' -95(2) . .
O2W Gd1 Gd2 O7 150.3(8) . 3_666
O2W Gd1 Gd2 O8 101.6(9) . 3_666
O2W Gd1 Gd2 O10 -136.7(8) . .
O2W Gd1 Gd2 O11 -93.0(9) . .
O2W Gd1 Gd2 O13 77.9(9) . 3_666
O2W Gd1 Gd2 O14 12.0(9) . 1_655
O2W Gd1 Gd2 O19 -64.6(8) . .
O2W Gd1 Gd2 O13' 64.9(9) . 3_666
O2W Gd1 Gd2 O14' -20.7(11) . 1_655
O2W Gd1 Gd2 O3W 17.1(13) . .
O2W Gd1 Gd2 O3W' -2.4(9) . .
O2W Gd1 Gd3 Gd2 177.4(2) . 3_666
O2W Gd1 Gd3 O7 139.8(3) . .
O2W Gd1 Gd3 O9 -103.2(4) . 3_666
O2W Gd1 Gd3 O10 -146.6(3) . 3_666
O2W Gd1 Gd3 O12 101.5(4) . .
O2W Gd1 Gd3 O17 -71.7(3) . 3_666
O2W Gd1 Gd3 O23 66.7(3) . .
O2W Gd1 Gd3 O4W -3.2(4) . .
O2W Gd1 Gd3 O5W -5.7(9) . .
O2W Gd1 O11 Gd2 150.7(5) . .
O2W Gd1 O11 Ge3 -10.4(7) . .
O2W Gd1 O12 Gd3 -73.8(3) . .
O2W Gd1 O12 Ge2 82.0(5) . .
O2W Gd1 O21 C7 83(2) . .
O2W Gd1 O21 C4' 0(2) . .
O3W Gd2 O10 Gd3 71.8(4) . 3_666
O3W Gd2 O10 Ge4 -84.8(5) . .
O3W Gd2 O11 Gd1 -142.1(7) . .
O3W Gd2 O11 Ge3 19.3(9) . .
O3W Gd2 O19 C10 -8.4(18) . .
O3W Gd2 O19 C7' -72.2(18) . .
O3W Gd2 O3W' O14 -86(3) . 1_655
O3W' Gd2 O10 Gd3 144.6(5) . 3_666
O3W' Gd2 O10 Ge4 -11.9(7) . .
O3W' Gd2 O11 Gd1 -86.1(4) . .
O3W' Gd2 O11 Ge3 75.2(5) . .
O3W' Gd2 O19 C10 72.3(18) . .
O3W' Gd2 O19 C7' 8.6(18) . .
O3W' O14 C1 O13 -123(3) 1_455 .
O3W' O14 C1 C2 57(3) 1_455 .
O4W Gd3 O7 Gd2 -136.1(5) . 3_666
O4W Gd3 O7 Ge1 35.9(6) . .
O4W Gd3 O12 Gd1 75.2(4) . .
O4W Gd3 O12 Ge2 -80.9(5) . .
O4W Gd3 O23 C4 -5.7(15) . .
O4W Gd3 O23 C1' -74.1(18) . .
O5W Gd3 O7 Gd2 -75.5(3) . 3_666
O5W Gd3 O7 Ge1 96.5(4) . .
O5W Gd3 O12 Gd1 155.1(3) . .
O5W Gd3 O12 Ge2 -1.1(7) . .
O5W Gd3 O23 C4 79.2(15) . .
O5W Gd3 O23 C1' 10.7(18) . .
O6W Gd4 Ge2 O1 -101.1(3) . .
O6W Gd4 Ge2 O6 103.5(3) . .
O6W Gd4 Ge2 O12 0.5(3) . .
O6W Gd4 Ge2 C6 -179.5(4) . .
O6W Gd4 Ge3 O5 101.8(3) . .
O6W Gd4 Ge3 O6 -102.1(3) . .
O6W Gd4 Ge3 O11 -0.3(3) . .
O6W Gd4 Ge3 C9 -178.9(5) . .
O6W Gd4 Ge4 O4 101.9(3) . .
O6W Gd4 Ge4 O5 -101.7(3) . .
O6W Gd4 Ge4 O10 -0.6(3) . .
O6W Gd4 Ge4 C12 178.6(5) . .
O6W Gd4 Ge5 O3 101.5(3) . .
O6W Gd4 Ge5 O4 -100.7(3) . .
O6W Gd4 Ge5 O9 0.1(2) . .
O6W Gd4 Ge5 C15 -177.4(4) . .
O6W Gd4 O1 Ge1 -72.8(3) . .
O6W Gd4 O1 Ge2 69.4(3) . .
O6W Gd4 O2 Ge1 69.5(3) . .
O6W Gd4 O2 Ge6 -70.3(3) . .
O6W Gd4 O3 Ge5 -69.7(3) . .
O6W Gd4 O3 Ge6 71.2(3) . .
O6W Gd4 O4 Ge4 -69.1(3) . .
O6W Gd4 O4 Ge5 70.5(3) . .
O6W Gd4 O5 Ge3 -69.4(3) . .
O6W Gd4 O5 Ge4 69.3(3) . .
O6W Gd4 O6 Ge2 -67.5(3) . .
O6W Gd4 O6 Ge3 69.0(3) . .
O7W Gd4 Ge2 O1 42.8(3) . .
O7W Gd4 Ge2 O6 -112.5(3) . .
O7W Gd4 Ge2 O12 144.5(3) . .
O7W Gd4 Ge2 C6 -35.6(5) . .
O7W Gd4 Ge3 O5 -104.4(4) . .
O7W Gd4 Ge3 O6 51.6(4) . .
O7W Gd4 Ge3 O11 153.5(3) . .
O7W Gd4 Ge3 C9 -25.1(5) . .
O7W Gd4 Ge4 O4 -53.3(4) . .
O7W Gd4 Ge4 O5 103.0(4) . .
O7W Gd4 Ge4 O10 -155.8(3) . .
O7W Gd4 Ge4 C12 23.3(5) . .
O7W Gd4 Ge5 O3 -42.3(3) . .
O7W Gd4 Ge5 O4 115.5(4) . .
O7W Gd4 Ge5 O9 -143.7(3) . .
O7W Gd4 Ge5 C15 38.8(4) . .
O7W Gd4 O1 Ge1 78.7(3) . .
O7W Gd4 O1 Ge2 -139.1(3) . .
O7W Gd4 O2 Ge1 -109.7(3) . .
O7W Gd4 O2 Ge6 110.6(3) . .
O7W Gd4 O3 Ge5 139.6(3) . .
O7W Gd4 O3 Ge6 -79.5(3) . .
O7W Gd4 O4 Ge4 144.0(3) . .
O7W Gd4 O4 Ge5 -76.4(3) . .
O7W Gd4 O5 Ge3 109.4(4) . .
O7W Gd4 O5 Ge4 -111.9(4) . .
O7W Gd4 O6 Ge2 79.0(3) . .
O7W Gd4 O6 Ge3 -144.6(3) . .
O8W Gd4 Ge2 O1 114.5(4) . .
O8W Gd4 Ge2 O6 -40.9(3) . .
O8W Gd4 Ge2 O12 -143.9(3) . .
O8W Gd4 Ge2 C6 36.1(5) . .
O8W Gd4 Ge3 O5 -62.3(4) . .
O8W Gd4 Ge3 O6 93.8(4) . .
O8W Gd4 Ge3 O11 -164.4(3) . .
O8W Gd4 Ge3 C9 17.1(5) . .
O8W Gd4 Ge4 O4 -94.8(4) . .
O8W Gd4 Ge4 O5 61.6(4) . .
O8W Gd4 Ge4 O10 162.7(3) . .
O8W Gd4 Ge4 C12 -18.1(5) . .
O8W Gd4 Ge5 O3 -114.0(3) . .
O8W Gd4 Ge5 O4 43.7(4) . .
O8W Gd4 Ge5 O9 144.6(3) . .
O8W Gd4 Ge5 C15 -33.0(4) . .
O8W Gd4 O1 Ge1 139.7(3) . .
O8W Gd4 O1 Ge2 -78.1(3) . .
O8W Gd4 O2 Ge1 -110.1(4) . .
O8W Gd4 O2 Ge6 110.2(4) . .
O8W Gd4 O3 Ge5 78.6(3) . .
O8W Gd4 O3 Ge6 -140.5(3) . .
O8W Gd4 O4 Ge4 81.7(3) . .
O8W Gd4 O4 Ge5 -138.7(3) . .
O8W Gd4 O5 Ge3 110.3(4) . .
O8W Gd4 O5 Ge4 -111.0(4) . .
O8W Gd4 O6 Ge2 141.3(3) . .
O8W Gd4 O6 Ge3 -82.2(3) . .
C1 O13 O13' Gd2 -143.8(19) . 3_666
C1 O13 O13' C16' -6(3) . .
C1 C2 C3 Ge1 -41(2) . .
C1 C2 C3 C2' -156.0(19) . .
C2 C3 C2' C1' 103(2) . .
C3 Ge1 O1 Gd4 -127.1(4) . .
C3 Ge1 O1 Ge2 100.8(5) . .
C3 Ge1 O2 Gd4 124.5(3) . .
C3 Ge1 O2 Ge6 -121.7(6) . .
C3 Ge1 O7 Gd2 89.3(5) . 3_666
C3 Ge1 O7 Gd3 -81.5(5) . .
C4 O23 C1' O24 -41.0(16) . .
C4 O23 C1' C2' 149(4) . .
C4 O24 C1' O23 47.5(19) . .
C4 O24 C1' C2' -142(3) . .
C4 C5 C6 Ge2 44(3) . .
C4 C5 C6 C5' -145(2) . .
C5 C6 C5' C4' 138(2) . .
C6 Ge2 O1 Gd4 130.1(4) . .
C6 Ge2 O1 Ge1 -95.9(5) . .
C6 Ge2 O6 Gd4 -131.7(4) . .
C6 Ge2 O6 Ge3 107.4(5) . .
C6 Ge2 O12 Gd1 -76.7(5) . .
C6 Ge2 O12 Gd3 76.7(5) . .
C7 O21 C4' O22 -53(2) . .
C7 O21 C4' C5' 138(4) . .
C7 O22 C4' O21 56(2) . .
C7 O22 C4' C5' -136(4) . .
C7 C8 C9 Ge3 40(3) . .
C7 C8 C9 C8' -140(3) . .
C8 C9 C8' C7' 141(3) . .
C9 Ge3 O5 Gd4 -127.8(4) . .
C9 Ge3 O5 Ge4 107.7(5) . .
C9 Ge3 O6 Gd4 129.5(4) . .
C9 Ge3 O6 Ge2 -110.0(6) . .
C9 Ge3 O11 Gd1 78.3(5) . .
C9 Ge3 O11 Gd2 -80.6(5) . .
C10 O19 C7' O20 -54(2) . .
C10 O19 C7' C8' 136(3) . .
C10 O20 C7' O19 52.3(19) . .
C10 O20 C7' C8' -140(4) . .
C10 C11 C12 Ge4 36(2) . .
C10 C11 C12 C11' -136(2) . .
C11 C12 C11' C10' 140(2) . .
C12 Ge4 O4 Gd4 -129.4(4) . .
C12 Ge4 O4 Ge5 103.4(5) . .
C12 Ge4 O5 Gd4 128.4(4) . .
C12 Ge4 O5 Ge3 -106.6(6) . .
C12 Ge4 O10 Gd2 77.3(6) . .
C12 Ge4 O10 Gd3 -76.8(5) . 3_666
C13 O17 C10' O18 -50.2(18) . .
C13 O17 C10' C11' 128(3) . .
C13 O18 C10' O17 49.1(16) . .
C13 O18 C10' C11' -129(3) . .
C13 C14 C15 Ge5 50(2) . .
C13 C14 C15 C14' -122(3) . .
C14 C15 C14' C13' 133(2) . .
C15 Ge5 O3 Gd4 -125.4(4) . .
C15 Ge5 O3 Ge6 103.5(5) . .
C15 Ge5 O4 Gd4 127.4(4) . .
C15 Ge5 O4 Ge4 -105.3(6) . .
C15 Ge5 O9 Gd1 -80.1(5) . 3_666
C15 Ge5 O9 Gd3 79.3(5) . 3_666
C16 O15 C13' O16 -44.3(18) . .
C16 O15 C13' C14' 132(3) . .
C16 O16 C13' O15 42.8(17) . .
C16 O16 C13' C14' -133(3) . .
C16 C17 C18 Ge6 30(3) . .
C16 C17 C18 C17' -88(3) . .
C17 C18 C17' C16' 156.1(18) . .
C18 Ge6 O2 Gd4 -126.7(3) . .
C18 Ge6 O2 Ge1 119.7(6) . .
C18 Ge6 O3 Gd4 130.3(4) . .
C18 Ge6 O3 Ge5 -100.7(5) . .
C18 Ge6 O8 Gd1 81.8(5) . 3_666
C18 Ge6 O8 Gd2 -91.4(5) . 3_666
C1' O23 C4 O24 56(2) . .
C1' O23 C4 C5 -115(3) . .
C1' O24 C4 O23 -51(2) . .
C1' O24 C4 C5 119(4) . .
C4' O21 C7 O22 56(2) . .
C4' O21 C7 C8 -128(3) . .
C4' O22 C7 O21 -55(2) . .
C4' O22 C7 C8 129(4) . .
C7' O19 C10 O20 58(2) . .
C7' O19 C10 C11 -134(3) . .
C7' O20 C10 O19 -63(2) . .
C7' O20 C10 C11 130(3) . .
C10' O17 C13 O18 55.6(18) . .
C10' O17 C13 C14 -129(3) . .
C10' O18 C13 O17 -58(2) . .
C10' O18 C13 C14 127(3) . .
C13' O15 C16 O16 43.1(18) . .
C13' O15 C16 C17 -118(3) . .
C13' O16 C16 O15 -44.7(19) . .
C13' O16 C16 C17 116(3) . .
